data_4081252
loop_
_publ_author_name
'Hoffmann, Florian'
'Wagler, J\"org'
'Roewer, Gerhard'

_publ_section_title
;
 Transition-Metal Complexes Containing Alkynylsilyl Functionalized
 \h6-Arene Ligands
;
_journal_issue 16
_journal_name_full Organometallics
_journal_page_first 4531
_journal_paper_doi 10.1021/om400378s
_journal_volume 32
_journal_year 2013
_chemical_formula_moiety '2(C29 H26 Cr Ni2 O3 Si), 0.5(C10 H8)'
_chemical_formula_sum 'C63 H56 Cr2 Ni4 O6 Si2'
_chemical_formula_weight 1304.02
_chemical_melting_point 383
_chemical_name_common
;
dicyclopentadienyldinickel[phenylethynyldimethylphenylsilane]tricarbonyl-
chromium - 0,25 naphthalene 
;
_chemical_name_systematic
; 
tricarbonyl-1kappa3C-dicyclopentadienyl-2(eta5),3(eta5)-[mu3-dimethyl[phenyl-
1(eta6)](phenylethynyl-2kappa2C,C':3kappa2C,C')silane]-1-chromium(0)-2,3-
bis[nickel(I)](Ni-Ni)-naphthalene (4/1) 
;
_space_group_IT_number 2
_symmetry_cell_setting triclinic
_symmetry_space_group_name_Hall '-P 1'
_symmetry_space_group_name_H-M 'P -1'
_atom_sites_solution_hydrogens geom
_atom_sites_solution_primary direct
_atom_sites_solution_secondary difmap
_audit_creation_method SHELXL-97
_cell_angle_alpha 97.025(7)
_cell_angle_beta 104.083(7)
_cell_angle_gamma 105.141(7)
_cell_formula_units_Z 2
_cell_length_a 12.5160(14)
_cell_length_b 13.9396(17)
_cell_length_c 18.172(2)
_cell_measurement_temperature 93(2)
_cell_volume 2909.3(6)
_computing_cell_refinement 'Bruker SMART'
_computing_data_collection 'Bruker SMART'
_computing_data_reduction 'Bruker SAINT'
_computing_molecular_graphics 'ORTEP32 (Farugia)'
_computing_publication_material 'Ciftab (Sheldrick)'
_computing_structure_refinement 'SHELXL-97 (Sheldrick, 1997)'
_computing_structure_solution 'SHELXS-97 (Sheldrick, 1990)'
_diffrn_ambient_temperature 93(2)
_diffrn_measured_fraction_theta_full 0.998
_diffrn_measured_fraction_theta_max 0.998
_diffrn_measurement_device_type 'CCD area detector'
_diffrn_measurement_method 'phi and omega scans'
_diffrn_radiation_monochromator graphite
_diffrn_radiation_source 'fine-focus sealed tube'
_diffrn_radiation_type MoK\a
_diffrn_radiation_wavelength 0.71073
_diffrn_reflns_av_R_equivalents 0.0434
_diffrn_reflns_av_sigmaI/netI 0.0565
_diffrn_reflns_limit_h_max 14
_diffrn_reflns_limit_h_min -14
_diffrn_reflns_limit_k_max 16
_diffrn_reflns_limit_k_min -16
_diffrn_reflns_limit_l_max 21
_diffrn_reflns_limit_l_min -21
_diffrn_reflns_number 31172
_diffrn_reflns_theta_full 25.05
_diffrn_reflns_theta_max 25.05
_diffrn_reflns_theta_min 1.75
_exptl_absorpt_coefficient_mu 1.720
_exptl_absorpt_correction_T_max 0.9664
_exptl_absorpt_correction_T_min 0.8228
_exptl_absorpt_correction_type multi-scan
_exptl_absorpt_process_details SADABS
_exptl_crystal_colour 'metallic dark green'
_exptl_crystal_density_diffrn 1.489
_exptl_crystal_density_method 'not measured'
_exptl_crystal_description piece
_exptl_crystal_F_000 1340
_exptl_crystal_size_max 0.18
_exptl_crystal_size_mid 0.07
_exptl_crystal_size_min 0.02
_refine_diff_density_max 0.872
_refine_diff_density_min -0.571
_refine_diff_density_rms 0.083
_refine_ls_extinction_method none
_refine_ls_goodness_of_fit_ref 1.043
_refine_ls_hydrogen_treatment constr
_refine_ls_matrix_type full
_refine_ls_number_parameters 694
_refine_ls_number_reflns 10286
_refine_ls_number_restraints 0
_refine_ls_restrained_S_all 1.043
_refine_ls_R_factor_all 0.0669
_refine_ls_R_factor_gt 0.0388
_refine_ls_shift/su_max 0.002
_refine_ls_shift/su_mean 0.000
_refine_ls_structure_factor_coef Fsqd
_refine_ls_weighting_details 'calc w=1/[\s^2^(Fo^2^)+(0.0387P)^2^+1.4910P] where P=(Fo^2^+2Fc^2^)/3'
_refine_ls_weighting_scheme calc
_refine_ls_wR_factor_gt 0.0833
_refine_ls_wR_factor_ref 0.0891
_reflns_number_gt 7523
_reflns_number_total 10286
_reflns_threshold_expression >2sigma(I)
_cod_data_source_file om400378s_si_002.cif
_cod_data_source_block fh20(compound11*0,25C10H8)
_cod_original_sg_symbol_Hall -P1
_cod_original_sg_symbol_H-M P-1
_cod_database_code 4081252

loop_
_symmetry_equiv_pos_as_xyz
'x, y, z'
'-x, -y, -z'

loop_
_atom_site_label
_atom_site_type_symbol
_atom_site_fract_x
_atom_site_fract_y
_atom_site_fract_z
_atom_site_U_iso_or_equiv
_atom_site_adp_type
_atom_site_occupancy
_atom_site_symmetry_multiplicity
_atom_site_calc_flag
_atom_site_refinement_flags
_atom_site_disorder_assembly
_atom_site_disorder_group
Ni1 Ni 0.27066(4) 0.21244(3) 0.89786(3) 0.01653(12) Uani 1 1 d . A 1
Ni2 Ni 0.21293(4) 0.14540(3) 0.76524(3) 0.01620(11) Uani 1 1 d . A 1
Cr1 Cr -0.28792(5) 0.20034(5) 0.69018(3) 0.02381(16) Uani 1 1 d . A 1
Si1 Si 0.00811(8) 0.24241(7) 0.81667(6) 0.0153(2) Uani 1 1 d . A 1
O1 O -0.1938(3) 0.4260(3) 0.7021(2) 0.0596(10) Uani 1 1 d . A 1
O2 O -0.3728(3) 0.2360(3) 0.82862(17) 0.0474(9) Uani 1 1 d . A 1
O3 O -0.5074(3) 0.2262(3) 0.59511(18) 0.0623(12) Uani 1 1 d . A 1
C1 C -0.2290(4) 0.3388(4) 0.6988(3) 0.0360(11) Uani 1 1 d . A 1
C2 C -0.3389(3) 0.2222(4) 0.7756(2) 0.0344(11) Uani 1 1 d . A 1
C3 C -0.4228(4) 0.2148(4) 0.6319(2) 0.0406(12) Uani 1 1 d . A 1
C4 C -0.2132(3) 0.0895(3) 0.7436(2) 0.0242(9) Uani 1 1 d . A 1
H4 H -0.2079 0.0745 0.7937 0.029 Uiso 1 1 calc R A 1
C5 C -0.3126(3) 0.0347(3) 0.6822(2) 0.0301(10) Uani 1 1 d . A 1
H5 H -0.3721 -0.0170 0.6907 0.036 Uiso 1 1 calc R A 1
C6 C -0.3218(3) 0.0581(3) 0.6085(2) 0.0285(10) Uani 1 1 d . A 1
H6 H -0.3896 0.0237 0.5672 0.034 Uiso 1 1 calc R A 1
C7 C -0.2317(3) 0.1317(3) 0.5948(2) 0.0232(9) Uani 1 1 d . A 1
H7 H -0.2368 0.1451 0.5443 0.028 Uiso 1 1 calc R A 1
C8 C -0.1341(3) 0.1849(3) 0.6572(2) 0.0176(8) Uani 1 1 d . A 1
H8 H -0.0743 0.2357 0.6480 0.021 Uiso 1 1 calc R A 1
C9 C -0.1211(3) 0.1660(3) 0.7335(2) 0.0162(8) Uani 1 1 d . A 1
C10 C -0.0363(3) 0.2537(3) 0.9071(2) 0.0214(9) Uani 1 1 d . A 1
H10A H -0.0681 0.1859 0.9167 0.032 Uiso 1 1 d R A 1
H10B H -0.0952 0.2890 0.9015 0.032 Uiso 1 1 d R A 1
H10C H 0.0311 0.2922 0.9506 0.032 Uiso 1 1 d R A 1
C11 C 0.0733(3) 0.3680(3) 0.7947(2) 0.0220(9) Uani 1 1 d . A 1
H11A H 0.1442 0.4049 0.8361 0.033 Uiso 1 1 d R A 1
H11B H 0.0184 0.4072 0.7909 0.033 Uiso 1 1 d R A 1
H11C H 0.0918 0.3578 0.7454 0.033 Uiso 1 1 d R A 1
C12 C 0.1161(3) 0.1720(3) 0.8277(2) 0.0163(8) Uani 1 1 d . A 1
C13 C 0.1499(3) 0.0904(3) 0.84173(19) 0.0157(8) Uani 1 1 d . A 1
C14 C 0.1109(3) -0.0098(3) 0.8612(2) 0.0173(8) Uani 1 1 d . A 1
C15 C 0.1618(3) -0.0852(3) 0.8447(2) 0.0219(9) Uani 1 1 d . A 1
H15 H 0.2212 -0.0720 0.8198 0.026 Uiso 1 1 calc R A 1
C16 C 0.1260(3) -0.1792(3) 0.8645(2) 0.0282(10) Uani 1 1 d . A 1
H16 H 0.1600 -0.2302 0.8524 0.034 Uiso 1 1 calc R A 1
C17 C 0.0402(3) -0.1986(3) 0.9021(2) 0.0264(9) Uani 1 1 d . A 1
H17 H 0.0167 -0.2623 0.9166 0.032 Uiso 1 1 calc R A 1
C18 C -0.0106(3) -0.1247(3) 0.9182(2) 0.0222(9) Uani 1 1 d . A 1
H18 H -0.0694 -0.1381 0.9435 0.027 Uiso 1 1 calc R A 1
C19 C 0.0239(3) -0.0311(3) 0.8978(2) 0.0191(8) Uani 1 1 d . A 1
H19 H -0.0121 0.0189 0.9088 0.023 Uiso 1 1 calc R A 1
C20 C 0.2189(3) 0.0532(3) 0.6656(2) 0.0261(9) Uani 1 1 d . A 1
H20 H 0.1860 -0.0184 0.6515 0.031 Uiso 1 1 calc R A 1
C21 C 0.1623(3) 0.1260(3) 0.6437(2) 0.0248(9) Uani 1 1 d . A 1
H21 H 0.0845 0.1113 0.6133 0.030 Uiso 1 1 calc R A 1
C22 C 0.2420(3) 0.2242(3) 0.6751(2) 0.0258(9) Uani 1 1 d . A 1
H22 H 0.2282 0.2868 0.6685 0.031 Uiso 1 1 calc R A 1
C23 C 0.3460(3) 0.2111(3) 0.7183(2) 0.0269(9) Uani 1 1 d . A 1
H23 H 0.4139 0.2641 0.7469 0.032 Uiso 1 1 calc R A 1
C24 C 0.3323(3) 0.1062(3) 0.7120(2) 0.0276(10) Uani 1 1 d . A 1
H24 H 0.3893 0.0766 0.7349 0.033 Uiso 1 1 calc R A 1
C25 C 0.4084(4) 0.3499(3) 0.9365(2) 0.0354(11) Uani 1 1 d . A 1
H25 H 0.4285 0.3970 0.9048 0.043 Uiso 1 1 calc R A 1
C26 C 0.3305(4) 0.3501(3) 0.9802(2) 0.0360(11) Uani 1 1 d . A 1
H26 H 0.2889 0.3978 0.9838 0.043 Uiso 1 1 calc R A 1
C27 C 0.3244(3) 0.2668(3) 1.0179(2) 0.0263(9) Uani 1 1 d . A 1
H27 H 0.2764 0.2475 1.0502 0.032 Uiso 1 1 calc R A 1
C28 C 0.4016(3) 0.2174(3) 0.9995(2) 0.0195(8) Uani 1 1 d . A 1
H28 H 0.4171 0.1604 1.0185 0.023 Uiso 1 1 calc R A 1
C29 C 0.4520(3) 0.2673(3) 0.9480(2) 0.0239(9) Uani 1 1 d . A 1
H29 H 0.5059 0.2487 0.9249 0.029 Uiso 1 1 calc R A 1
Ni3 Ni 0.58095(4) 0.24364(3) 0.34025(3) 0.01589(12) Uani 1 1 d . B 1
Ni4 Ni 0.57955(4) 0.34213(3) 0.24532(3) 0.01772(12) Uani 1 1 d . B 1
Cr2 Cr 0.12866(5) 0.23519(5) 0.41646(4) 0.02733(17) Uani 1 1 d . B 1
Si2 Si 0.34494(9) 0.33104(8) 0.31185(6) 0.0187(2) Uani 1 1 d . B 1
O4 O 0.2380(3) 0.4414(3) 0.5200(2) 0.0800(14) Uani 1 1 d . B 1
O5 O -0.0360(3) 0.1927(4) 0.5110(2) 0.0846(16) Uani 1 1 d . B 1
O6 O -0.0289(3) 0.3252(3) 0.31438(19) 0.0545(10) Uani 1 1 d . B 1
C30 C 0.1965(4) 0.3620(4) 0.4800(3) 0.0512(14) Uani 1 1 d . B 1
C31 C 0.0267(4) 0.2101(4) 0.4739(3) 0.0490(14) Uani 1 1 d . B 1
C32 C 0.0314(4) 0.2902(4) 0.3531(2) 0.0364(11) Uani 1 1 d . B 1
C33 C 0.1538(3) 0.1592(3) 0.3114(2) 0.0242(9) Uani 1 1 d . B 1
H33 H 0.1218 0.1628 0.2591 0.029 Uiso 1 1 calc R B 1
C34 C 0.0932(3) 0.0833(3) 0.3433(2) 0.0308(10) Uani 1 1 d . B 1
H34 H 0.0226 0.0351 0.3126 0.037 Uiso 1 1 calc R B 1
C35 C 0.1385(3) 0.0795(3) 0.4215(2) 0.0320(10) Uani 1 1 d . B 1
H35 H 0.0969 0.0297 0.4439 0.038 Uiso 1 1 calc R B 1
C36 C 0.2453(3) 0.1491(3) 0.4670(2) 0.0283(10) Uani 1 1 d . B 1
H36 H 0.2764 0.1456 0.5194 0.034 Uiso 1 1 calc R B 1
C37 C 0.3045(3) 0.2234(3) 0.4333(2) 0.0222(9) Uani 1 1 d . B 1
H37 H 0.3759 0.2705 0.4641 0.027 Uiso 1 1 calc R B 1
C38 C 0.2621(3) 0.2311(3) 0.3552(2) 0.0189(8) Uani 1 1 d . B 1
C39 C 0.2456(3) 0.3549(3) 0.2262(2) 0.0271(9) Uani 1 1 d . B 1
H39A H 0.2895 0.4075 0.2045 0.041 Uiso 1 1 d R B 1
H39B H 0.1853 0.3774 0.2421 0.041 Uiso 1 1 d R B 1
H39C H 0.2099 0.2922 0.1869 0.041 Uiso 1 1 d R B 1
C40 C 0.4226(3) 0.4497(3) 0.3859(2) 0.0312(10) Uani 1 1 d . B 1
H40A H 0.4714 0.4343 0.4311 0.047 Uiso 1 1 d R B 1
H40B H 0.3662 0.4786 0.4017 0.047 Uiso 1 1 d R B 1
H40C H 0.4710 0.4986 0.3639 0.047 Uiso 1 1 d R B 1
C41 C 0.4503(3) 0.2773(3) 0.2800(2) 0.0173(8) Uani 1 1 d . B 1
C42 C 0.4798(3) 0.2088(3) 0.2372(2) 0.0152(8) Uani 1 1 d . B 1
C43 C 0.4379(3) 0.1175(3) 0.17624(19) 0.0153(8) Uani 1 1 d . B 1
C44 C 0.5161(3) 0.0704(3) 0.1571(2) 0.0244(9) Uani 1 1 d . B 1
H44 H 0.5958 0.0969 0.1850 0.029 Uiso 1 1 calc R B 1
C45 C 0.4793(4) -0.0141(3) 0.0983(2) 0.0319(10) Uani 1 1 d . B 1
H45 H 0.5335 -0.0452 0.0860 0.038 Uiso 1 1 calc R B 1
C46 C 0.3631(4) -0.0534(3) 0.0572(2) 0.0308(10) Uani 1 1 d . B 1
H46 H 0.3377 -0.1115 0.0168 0.037 Uiso 1 1 calc R B 1
C47 C 0.2846(3) -0.0080(3) 0.0752(2) 0.0241(9) Uani 1 1 d . B 1
H47 H 0.2052 -0.0346 0.0467 0.029 Uiso 1 1 calc R B 1
C48 C 0.3207(3) 0.0764(3) 0.1346(2) 0.0193(8) Uani 1 1 d . B 1
H48 H 0.2658 0.1065 0.1471 0.023 Uiso 1 1 calc R B 1
C49 C 0.6308(3) 0.1288(3) 0.3939(2) 0.0204(8) Uani 1 1 d . B 1
H49 H 0.6031 0.0584 0.3718 0.024 Uiso 1 1 calc R B 1
C50 C 0.5800(3) 0.1832(3) 0.4407(2) 0.0215(9) Uani 1 1 d . B 1
H50 H 0.5113 0.1550 0.4542 0.026 Uiso 1 1 calc R B 1
C51 C 0.6490(3) 0.2854(3) 0.4632(2) 0.0263(9) Uani 1 1 d . B 1
H51 H 0.6363 0.3376 0.4957 0.032 Uiso 1 1 calc R B 1
C52 C 0.7399(3) 0.2966(3) 0.4291(2) 0.0293(10) Uani 1 1 d . B 1
H52 H 0.7981 0.3582 0.4335 0.035 Uiso 1 1 calc R B 1
C53 C 0.7299(3) 0.1997(3) 0.3870(2) 0.0263(9) Uani 1 1 d . B 1
H53 H 0.7810 0.1855 0.3591 0.032 Uiso 1 1 calc R B 1
C54 C 0.6097(4) 0.4941(3) 0.2299(3) 0.0397(12) Uani 1 1 d . B 1
H54 H 0.5679 0.5382 0.2432 0.048 Uiso 1 1 calc R B 1
C55 C 0.5840(4) 0.4268(3) 0.1579(3) 0.0373(12) Uani 1 1 d . B 1
H55 H 0.5194 0.4173 0.1145 0.045 Uiso 1 1 calc R B 1
C56 C 0.6667(4) 0.3778(4) 0.1607(3) 0.0446(13) Uani 1 1 d . B 1
H56 H 0.6696 0.3304 0.1196 0.054 Uiso 1 1 calc R B 1
C57 C 0.7440(4) 0.4089(3) 0.2327(3) 0.0389(12) Uani 1 1 d . B 1
H57 H 0.8091 0.3857 0.2497 0.047 Uiso 1 1 calc R B 1
C58 C 0.7129(4) 0.4810(3) 0.2784(2) 0.0374(12) Uani 1 1 d . B 1
H58 H 0.7522 0.5141 0.3307 0.045 Uiso 1 1 calc R B 1
C60 C 0.9029(5) 0.5061(4) 0.9069(4) 0.0708(17) Uani 1 1 d . . 1
H60 H 0.9079 0.5271 0.8598 0.085 Uiso 1 1 calc R . 1
C61 C 0.7969(5) 0.4634(4) 0.9179(4) 0.0645(16) Uani 1 1 d . C 1
H61 H 0.7292 0.4593 0.8785 0.077 Uiso 1 1 calc R C 1
C62 C 0.7846(5) 0.4266(4) 0.9831(3) 0.0575(15) Uani 1 1 d . C 1
H62 H 0.7107 0.3944 0.9884 0.069 Uiso 1 1 calc R C 1
C63 C 0.8836(5) 0.4384(4) 1.0398(4) 0.0694(17) Uani 1 1 d . C 1
H63 H 0.8789 0.4167 1.0868 0.083 Uiso 1 1 calc R C 1
C64 C 0.9914(4) 0.4815(3) 1.0302(3) 0.0417(12) Uani 1 1 d . . 1

loop_
_atom_site_aniso_label
_atom_site_aniso_U_11
_atom_site_aniso_U_22
_atom_site_aniso_U_33
_atom_site_aniso_U_23
_atom_site_aniso_U_13
_atom_site_aniso_U_12
Ni1 0.0158(2) 0.0180(3) 0.0134(3) 0.0022(2) 0.0010(2) 0.00445(19)
Ni2 0.0152(2) 0.0198(3) 0.0138(3) 0.0035(2) 0.0046(2) 0.00508(19)
Cr1 0.0158(3) 0.0425(4) 0.0165(3) 0.0102(3) 0.0055(3) 0.0117(3)
Si1 0.0152(5) 0.0186(5) 0.0128(5) 0.0043(4) 0.0038(4) 0.0058(4)
O1 0.067(2) 0.041(2) 0.084(3) 0.020(2) 0.024(2) 0.0307(19)
O2 0.0382(19) 0.087(3) 0.0247(18) 0.0085(18) 0.0145(15) 0.0280(18)
O3 0.0313(19) 0.147(4) 0.0251(19) 0.029(2) 0.0106(15) 0.048(2)
C1 0.030(2) 0.049(3) 0.037(3) 0.009(2) 0.011(2) 0.025(2)
C2 0.021(2) 0.061(3) 0.023(2) 0.011(2) 0.0016(19) 0.019(2)
C3 0.031(3) 0.084(4) 0.018(2) 0.016(2) 0.014(2) 0.026(3)
C4 0.023(2) 0.032(2) 0.020(2) 0.0129(18) 0.0059(17) 0.0103(18)
C5 0.020(2) 0.035(2) 0.026(2) 0.009(2) 0.0014(18) -0.0030(18)
C6 0.018(2) 0.039(3) 0.020(2) 0.0032(19) -0.0023(17) 0.0012(18)
C7 0.022(2) 0.035(2) 0.014(2) 0.0076(18) 0.0043(17) 0.0115(18)
C8 0.0143(19) 0.021(2) 0.020(2) 0.0055(16) 0.0075(16) 0.0057(15)
C9 0.0136(18) 0.024(2) 0.0143(19) 0.0063(16) 0.0051(15) 0.0093(16)
C10 0.026(2) 0.025(2) 0.017(2) 0.0042(17) 0.0075(17) 0.0122(17)
C11 0.020(2) 0.020(2) 0.023(2) 0.0046(17) 0.0043(17) 0.0042(16)
C12 0.0162(19) 0.021(2) 0.0099(19) -0.0007(15) 0.0042(15) 0.0033(15)
C13 0.0147(19) 0.024(2) 0.0083(18) 0.0037(16) 0.0018(15) 0.0071(16)
C14 0.0151(19) 0.020(2) 0.0114(19) 0.0037(16) -0.0027(15) 0.0021(15)
C15 0.021(2) 0.029(2) 0.017(2) 0.0051(17) 0.0054(17) 0.0098(17)
C16 0.033(2) 0.025(2) 0.025(2) 0.0029(19) 0.0026(19) 0.0139(19)
C17 0.031(2) 0.023(2) 0.016(2) 0.0056(17) 0.0004(18) -0.0007(18)
C18 0.017(2) 0.028(2) 0.014(2) 0.0031(17) -0.0003(16) -0.0006(17)
C19 0.0178(19) 0.023(2) 0.014(2) 0.0003(16) 0.0022(16) 0.0055(16)
C20 0.035(2) 0.022(2) 0.023(2) 0.0001(18) 0.0159(19) 0.0071(18)
C21 0.025(2) 0.037(2) 0.013(2) 0.0040(18) 0.0098(17) 0.0070(18)
C22 0.039(2) 0.024(2) 0.023(2) 0.0082(18) 0.0195(19) 0.0117(19)
C23 0.022(2) 0.034(2) 0.025(2) 0.0018(19) 0.0166(18) 0.0002(18)
C24 0.025(2) 0.040(3) 0.029(2) 0.010(2) 0.0171(19) 0.0207(19)
C25 0.039(3) 0.024(2) 0.025(2) 0.0107(19) -0.009(2) -0.0069(19)
C26 0.036(3) 0.024(2) 0.032(3) -0.014(2) -0.017(2) 0.016(2)
C27 0.024(2) 0.033(2) 0.016(2) -0.0033(18) 0.0030(17) 0.0058(18)
C28 0.0175(19) 0.023(2) 0.014(2) 0.0034(16) -0.0003(16) 0.0023(16)
C29 0.017(2) 0.033(2) 0.014(2) 0.0028(18) 0.0009(16) -0.0024(17)
Ni3 0.0142(2) 0.0185(3) 0.0132(3) 0.0041(2) 0.0015(2) 0.00370(19)
Ni4 0.0153(2) 0.0180(3) 0.0175(3) 0.0070(2) 0.0030(2) 0.00101(19)
Cr2 0.0174(3) 0.0505(4) 0.0138(3) 0.0015(3) 0.0047(3) 0.0117(3)
Si2 0.0177(5) 0.0208(5) 0.0155(6) -0.0007(4) 0.0029(4) 0.0061(4)
O4 0.062(3) 0.085(3) 0.071(3) -0.044(3) 0.009(2) 0.024(2)
O5 0.051(2) 0.203(5) 0.048(2) 0.072(3) 0.037(2) 0.078(3)
O6 0.056(2) 0.090(3) 0.034(2) 0.020(2) 0.0121(17) 0.046(2)
C30 0.033(3) 0.072(4) 0.043(3) -0.017(3) 0.008(2) 0.023(3)
C31 0.033(3) 0.110(5) 0.022(3) 0.026(3) 0.011(2) 0.043(3)
C32 0.032(3) 0.063(3) 0.018(2) 0.004(2) 0.011(2) 0.019(2)
C33 0.020(2) 0.037(2) 0.015(2) -0.0008(18) 0.0070(17) 0.0077(18)
C34 0.019(2) 0.041(3) 0.022(2) -0.003(2) 0.0049(18) -0.0027(19)
C35 0.025(2) 0.040(3) 0.031(3) 0.011(2) 0.012(2) 0.0043(19)
C36 0.023(2) 0.044(3) 0.021(2) 0.011(2) 0.0088(18) 0.0093(19)
C37 0.0143(19) 0.036(2) 0.017(2) 0.0015(18) 0.0040(16) 0.0095(17)
C38 0.0137(19) 0.026(2) 0.016(2) -0.0021(17) 0.0047(16) 0.0071(16)
C39 0.026(2) 0.031(2) 0.024(2) 0.0037(19) 0.0030(18) 0.0129(18)
C40 0.032(2) 0.028(2) 0.028(2) -0.0036(19) 0.0042(19) 0.0070(19)
C41 0.0162(19) 0.021(2) 0.014(2) 0.0067(16) 0.0035(16) 0.0032(16)
C42 0.0114(18) 0.021(2) 0.0135(19) 0.0089(16) 0.0037(15) 0.0027(15)
C43 0.0188(19) 0.0170(19) 0.0093(18) 0.0068(15) 0.0035(15) 0.0026(15)
C44 0.022(2) 0.030(2) 0.020(2) 0.0031(18) 0.0020(17) 0.0099(18)
C45 0.042(3) 0.033(2) 0.022(2) 0.0004(19) 0.007(2) 0.019(2)
C46 0.047(3) 0.021(2) 0.018(2) 0.0008(18) 0.004(2) 0.008(2)
C47 0.024(2) 0.023(2) 0.017(2) 0.0077(17) -0.0017(17) -0.0039(17)
C48 0.020(2) 0.023(2) 0.015(2) 0.0065(16) 0.0066(16) 0.0045(16)
C49 0.024(2) 0.025(2) 0.012(2) 0.0057(16) -0.0011(16) 0.0122(17)
C50 0.021(2) 0.028(2) 0.014(2) 0.0076(17) 0.0005(16) 0.0071(17)
C51 0.034(2) 0.030(2) 0.011(2) 0.0014(17) -0.0026(17) 0.0128(19)
C52 0.019(2) 0.029(2) 0.027(2) 0.0076(19) -0.0095(18) -0.0003(17)
C53 0.021(2) 0.038(2) 0.023(2) 0.0127(19) 0.0016(17) 0.0149(19)
C54 0.047(3) 0.021(2) 0.067(4) 0.024(2) 0.034(3) 0.014(2)
C55 0.036(3) 0.029(2) 0.032(3) 0.020(2) -0.003(2) -0.010(2)
C56 0.055(3) 0.041(3) 0.045(3) 0.020(2) 0.030(3) 0.005(2)
C57 0.020(2) 0.040(3) 0.056(3) 0.025(3) 0.015(2) -0.002(2)
C58 0.039(3) 0.033(3) 0.017(2) 0.007(2) -0.003(2) -0.020(2)
C60 0.073(4) 0.060(4) 0.075(5) 0.004(3) 0.011(4) 0.026(3)
C61 0.060(4) 0.059(4) 0.085(5) 0.029(3) 0.026(3) 0.023(3)
C62 0.060(4) 0.050(3) 0.058(4) -0.003(3) 0.011(3) 0.021(3)
C63 0.066(4) 0.059(4) 0.078(5) -0.002(3) 0.014(4) 0.024(3)
C64 0.055(3) 0.029(3) 0.046(3) 0.004(2) 0.026(3) 0.012(2)

loop_
_atom_type_symbol
_atom_type_description
_atom_type_scat_dispersion_real
_atom_type_scat_dispersion_imag
_atom_type_scat_source
C C 0.0033 0.0016 'International Tables Vol C Tables 4.2.6.8 and 6.1.1.4'
H H 0.0000 0.0000 'International Tables Vol C Tables 4.2.6.8 and 6.1.1.4'
O O 0.0106 0.0060 'International Tables Vol C Tables 4.2.6.8 and 6.1.1.4'
Si Si 0.0817 0.0704 'International Tables Vol C Tables 4.2.6.8 and 6.1.1.4'
Cr Cr 0.3209 0.6236 'International Tables Vol C Tables 4.2.6.8 and 6.1.1.4'
Ni Ni 0.3393 1.1124 'International Tables Vol C Tables 4.2.6.8 and 6.1.1.4'

loop_
_geom_angle_atom_site_label_1
_geom_angle_atom_site_label_2
_geom_angle_atom_site_label_3
_geom_angle
_geom_angle_site_symmetry_1
_geom_angle_site_symmetry_3
C13 Ni1 C12 40.80(14) . .
C13 Ni1 C27 126.76(15) . .
C12 Ni1 C27 128.47(15) . .
C13 Ni1 C29 141.04(16) . .
C12 Ni1 C29 164.62(14) . .
C27 Ni1 C29 65.12(15) . .
C13 Ni1 C26 150.49(17) . .
C12 Ni1 C26 119.52(16) . .
C27 Ni1 C26 39.20(16) . .
C29 Ni1 C26 64.98(16) . .
C13 Ni1 C25 167.96(16) . .
C12 Ni1 C25 134.54(16) . .
C27 Ni1 C25 65.27(16) . .
C29 Ni1 C25 39.00(15) . .
C26 Ni1 C25 38.56(17) . .
C13 Ni1 C28 123.21(14) . .
C12 Ni1 C28 156.31(14) . .
C27 Ni1 C28 38.75(14) . .
C29 Ni1 C28 38.62(13) . .
C26 Ni1 C28 64.98(15) . .
C25 Ni1 C28 64.97(14) . .
C13 Ni1 Ni2 51.98(10) . .
C12 Ni1 Ni2 52.51(10) . .
C27 Ni1 Ni2 177.44(11) . .
C29 Ni1 Ni2 114.27(11) . .
C26 Ni1 Ni2 143.14(13) . .
C25 Ni1 Ni2 115.98(12) . .
C28 Ni1 Ni2 139.26(10) . .
C13 Ni2 C12 41.16(14) . .
C13 Ni2 C23 155.49(15) . .
C12 Ni2 C23 145.13(16) . .
C13 Ni2 C21 136.69(15) . .
C12 Ni2 C21 122.93(15) . .
C23 Ni2 C21 65.56(15) . .
C13 Ni2 C24 130.41(15) . .
C12 Ni2 C24 170.50(15) . .
C23 Ni2 C24 39.19(15) . .
C21 Ni2 C24 65.76(15) . .
C13 Ni2 C20 122.51(15) . .
C12 Ni2 C20 144.90(15) . .
C23 Ni2 C20 65.44(15) . .
C21 Ni2 C20 39.39(15) . .
C24 Ni2 C20 38.93(15) . .
C13 Ni2 C22 163.29(15) . .
C12 Ni2 C22 123.16(15) . .
C23 Ni2 C22 39.06(15) . .
C21 Ni2 C22 39.12(14) . .
C24 Ni2 C22 65.71(15) . .
C20 Ni2 C22 65.68(15) . .
C13 Ni2 Ni1 52.80(11) . .
C12 Ni2 Ni1 52.97(10) . .
C23 Ni2 Ni1 108.70(11) . .
C21 Ni2 Ni1 164.35(11) . .
C24 Ni2 Ni1 119.89(12) . .
C20 Ni2 Ni1 153.55(11) . .
C22 Ni2 Ni1 127.30(11) . .
C3 Cr1 C2 87.66(17) . .
C3 Cr1 C1 85.1(2) . .
C2 Cr1 C1 90.1(2) . .
C3 Cr1 C6 88.64(19) . .
C2 Cr1 C6 129.47(18) . .
C1 Cr1 C6 139.67(17) . .
C3 Cr1 C8 130.32(16) . .
C2 Cr1 C8 141.51(16) . .
C1 Cr1 C8 87.73(16) . .
C6 Cr1 C8 66.65(14) . .
C3 Cr1 C4 142.80(19) . .
C2 Cr1 C4 87.71(17) . .
C1 Cr1 C4 131.80(17) . .
C6 Cr1 C4 66.60(14) . .
C8 Cr1 C4 66.09(13) . .
C3 Cr1 C7 98.69(16) . .
C2 Cr1 C7 164.11(18) . .
C1 Cr1 C7 104.90(17) . .
C6 Cr1 C7 37.03(13) . .
C8 Cr1 C7 36.98(13) . .
C4 Cr1 C7 78.41(14) . .
C3 Cr1 C5 107.4(2) . .
C2 Cr1 C5 97.77(18) . .
C1 Cr1 C5 165.40(16) . .
C6 Cr1 C5 36.86(14) . .
C8 Cr1 C5 78.45(14) . .
C4 Cr1 C5 37.11(14) . .
C7 Cr1 C5 66.46(14) . .
C3 Cr1 C9 166.17(17) . .
C2 Cr1 C9 105.58(15) . .
C1 Cr1 C9 98.60(16) . .
C6 Cr1 C9 79.91(14) . .
C8 Cr1 C9 37.30(12) . .
C4 Cr1 C9 37.11(13) . .
C7 Cr1 C9 67.49(13) . .
C5 Cr1 C9 67.47(13) . .
C12 Si1 C10 108.51(16) . .
C12 Si1 C11 108.59(16) . .
C10 Si1 C11 112.71(18) . .
C12 Si1 C9 107.65(16) . .
C10 Si1 C9 109.24(16) . .
C11 Si1 C9 109.99(16) . .
O1 C1 Cr1 178.1(4) . .
O2 C2 Cr1 178.8(4) . .
O3 C3 Cr1 178.5(5) . .
C5 C4 C9 122.7(3) . .
C5 C4 Cr1 72.2(2) . .
C9 C4 Cr1 72.7(2) . .
C5 C4 H4 118.6 . .
C9 C4 H4 118.6 . .
Cr1 C4 H4 129.0 . .
C6 C5 C4 118.8(4) . .
C6 C5 Cr1 70.6(2) . .
C4 C5 Cr1 70.7(2) . .
C6 C5 H5 120.6 . .
C4 C5 H5 120.6 . .
Cr1 C5 H5 130.7 . .
C5 C6 C7 120.8(4) . .
C5 C6 Cr1 72.6(2) . .
C7 C6 Cr1 72.4(2) . .
C5 C6 H6 119.6 . .
C7 C6 H6 119.6 . .
Cr1 C6 H6 127.6 . .
C8 C7 C6 118.9(3) . .
C8 C7 Cr1 70.7(2) . .
C6 C7 Cr1 70.6(2) . .
C8 C7 H7 120.6 . .
C6 C7 H7 120.6 . .
Cr1 C7 H7 130.7 . .
C7 C8 C9 122.7(3) . .
C7 C8 Cr1 72.3(2) . .
C9 C8 Cr1 72.8(2) . .
C7 C8 H8 118.6 . .
C9 C8 H8 118.6 . .
Cr1 C8 H8 128.7 . .
C4 C9 C8 115.9(3) . .
C4 C9 Si1 122.3(3) . .
C8 C9 Si1 121.7(3) . .
C4 C9 Cr1 70.2(2) . .
C8 C9 Cr1 69.93(19) . .
Si1 C9 Cr1 127.74(18) . .
Si1 C10 H10A 109.5 . .
Si1 C10 H10B 109.5 . .
H10A C10 H10B 109.5 . .
Si1 C10 H10C 109.5 . .
H10A C10 H10C 109.5 . .
H10B C10 H10C 109.5 . .
Si1 C11 H11A 109.5 . .
Si1 C11 H11B 109.5 . .
H11A C11 H11B 109.5 . .
Si1 C11 H11C 109.5 . .
H11A C11 H11C 109.5 . .
H11B C11 H11C 109.5 . .
C13 C12 Si1 152.1(3) . .
C13 C12 Ni2 68.6(2) . .
Si1 C12 Ni2 132.41(19) . .
C13 C12 Ni1 69.2(2) . .
Si1 C12 Ni1 128.65(19) . .
Ni2 C12 Ni1 74.51(12) . .
C12 C13 C14 142.5(3) . .
C12 C13 Ni2 70.2(2) . .
C14 C13 Ni2 137.5(3) . .
C12 C13 Ni1 70.0(2) . .
C14 C13 Ni1 132.0(2) . .
Ni2 C13 Ni1 75.22(12) . .
C19 C14 C15 118.7(3) . .
C19 C14 C13 120.6(3) . .
C15 C14 C13 120.7(3) . .
C16 C15 C14 120.4(4) . .
C16 C15 H15 119.8 . .
C14 C15 H15 119.8 . .
C15 C16 C17 120.1(4) . .
C15 C16 H16 119.9 . .
C17 C16 H16 119.9 . .
C18 C17 C16 119.7(4) . .
C18 C17 H17 120.1 . .
C16 C17 H17 120.1 . .
C17 C18 C19 120.5(4) . .
C17 C18 H18 119.8 . .
C19 C18 H18 119.8 . .
C18 C19 C14 120.6(3) . .
C18 C19 H19 119.7 . .
C14 C19 H19 119.7 . .
C24 C20 C21 107.9(3) . .
C24 C20 Ni2 70.4(2) . .
C21 C20 Ni2 69.9(2) . .
C24 C20 H20 126.0 . .
C21 C20 H20 126.0 . .
Ni2 C20 H20 125.3 . .
C22 C21 C20 108.3(3) . .
C22 C21 Ni2 71.4(2) . .
C20 C21 Ni2 70.7(2) . .
C22 C21 H21 125.8 . .
C20 C21 H21 125.8 . .
Ni2 C21 H21 123.7 . .
C23 C22 C21 107.0(3) . .
C23 C22 Ni2 69.4(2) . .
C21 C22 Ni2 69.5(2) . .
C23 C22 H22 126.5 . .
C21 C22 H22 126.5 . .
Ni2 C22 H22 126.2 . .
C22 C23 C24 108.9(4) . .
C22 C23 Ni2 71.5(2) . .
C24 C23 Ni2 70.8(2) . .
C22 C23 H23 125.5 . .
C24 C23 H23 125.5 . .
Ni2 C23 H23 123.7 . .
C20 C24 C23 107.8(4) . .
C20 C24 Ni2 70.7(2) . .
C23 C24 Ni2 70.0(2) . .
C20 C24 H24 126.1 . .
C23 C24 H24 126.1 . .
Ni2 C24 H24 124.8 . .
C26 C25 C29 107.9(3) . .
C26 C25 Ni1 70.6(2) . .
C29 C25 Ni1 70.4(2) . .
C26 C25 H25 126.1 . .
C29 C25 H25 126.1 . .
Ni1 C25 H25 124.5 . .
C25 C26 C27 107.9(4) . .
C25 C26 Ni1 70.8(2) . .
C27 C26 Ni1 69.7(2) . .
C25 C26 H26 126.0 . .
C27 C26 H26 126.0 . .
Ni1 C26 H26 125.1 . .
C28 C27 C26 108.2(4) . .
C28 C27 Ni1 71.9(2) . .
C26 C27 Ni1 71.1(2) . .
C28 C27 H27 125.9 . .
C26 C27 H27 125.9 . .
Ni1 C27 H27 122.7 . .
C27 C28 C29 107.8(3) . .
C27 C28 Ni1 69.4(2) . .
C29 C28 Ni1 70.2(2) . .
C27 C28 H28 126.1 . .
C29 C28 H28 126.1 . .
Ni1 C28 H28 126.0 . .
C28 C29 C25 108.2(4) . .
C28 C29 Ni1 71.2(2) . .
C25 C29 Ni1 70.6(2) . .
C28 C29 H29 125.9 . .
C25 C29 H29 125.9 . .
Ni1 C29 H29 123.9 . .
C42 Ni3 C41 40.80(15) . .
C42 Ni3 C50 134.22(14) . .
C41 Ni3 C50 123.14(14) . .
C42 Ni3 C52 157.42(15) . .
C41 Ni3 C52 146.60(16) . .
C50 Ni3 C52 65.25(15) . .
C42 Ni3 C49 119.74(15) . .
C41 Ni3 C49 143.76(14) . .
C50 Ni3 C49 39.72(14) . .
C52 Ni3 C49 65.61(15) . .
C42 Ni3 C53 129.72(16) . .
C41 Ni3 C53 169.69(15) . .
C50 Ni3 C53 65.60(15) . .
C52 Ni3 C53 39.30(15) . .
C49 Ni3 C53 38.84(14) . .
C42 Ni3 C51 163.21(15) . .
C41 Ni3 C51 124.74(16) . .
C50 Ni3 C51 38.84(14) . .
C52 Ni3 C51 38.60(15) . .
C49 Ni3 C51 65.70(15) . .
C53 Ni3 C51 65.31(16) . .
C42 Ni3 Ni4 52.52(10) . .
C41 Ni3 Ni4 52.60(10) . .
C50 Ni3 Ni4 167.38(11) . .
C52 Ni3 Ni4 111.27(11) . .
C49 Ni3 Ni4 151.61(10) . .
C53 Ni3 Ni4 120.18(11) . .
C51 Ni3 Ni4 130.89(11) . .
C42 Ni4 C41 40.88(15) . .
C42 Ni4 C55 127.43(15) . .
C41 Ni4 C55 129.18(16) . .
C42 Ni4 C58 166.16(15) . .
C41 Ni4 C58 136.93(17) . .
C55 Ni4 C58 65.83(16) . .
C42 Ni4 C57 137.94(17) . .
C41 Ni4 C57 166.38(17) . .
C55 Ni4 C57 63.89(17) . .
C58 Ni4 C57 39.32(17) . .
C42 Ni4 C54 152.28(16) . .
C41 Ni4 C54 120.66(16) . .
C55 Ni4 C54 39.56(17) . .
C58 Ni4 C54 40.00(17) . .
C57 Ni4 C54 65.71(17) . .
C42 Ni4 C56 121.64(17) . .
C41 Ni4 C56 154.63(18) . .
C55 Ni4 C56 38.05(17) . .
C58 Ni4 C56 65.13(18) . .
C57 Ni4 C56 37.61(17) . .
C54 Ni4 C56 65.42(18) . .
C42 Ni4 Ni3 52.35(10) . .
C41 Ni4 Ni3 53.07(10) . .
C55 Ni4 Ni3 176.98(14) . .
C58 Ni4 Ni3 114.17(11) . .
C57 Ni4 Ni3 114.04(13) . .
C54 Ni4 Ni3 142.32(14) . .
C56 Ni4 Ni3 138.98(14) . .
C31 Cr2 C30 87.7(2) . .
C31 Cr2 C32 89.42(19) . .
C30 Cr2 C32 88.2(2) . .
C31 Cr2 C37 132.50(17) . .
C30 Cr2 C37 86.79(17) . .
C32 Cr2 C37 137.42(16) . .
C31 Cr2 C33 137.5(2) . .
C30 Cr2 C33 134.52(19) . .
C32 Cr2 C33 87.83(17) . .
C37 Cr2 C33 66.80(14) . .
C31 Cr2 C35 86.3(2) . .
C30 Cr2 C35 136.4(2) . .
C32 Cr2 C35 134.79(18) . .
C37 Cr2 C35 66.66(14) . .
C33 Cr2 C35 66.67(15) . .
C31 Cr2 C36 99.15(17) . .
C30 Cr2 C36 102.07(19) . .
C32 Cr2 C36 166.80(17) . .
C37 Cr2 C36 37.03(13) . .
C33 Cr2 C36 79.06(15) . .
C35 Cr2 C36 37.12(14) . .
C31 Cr2 C38 165.64(19) . .
C30 Cr2 C38 100.02(17) . .
C32 Cr2 C38 102.83(16) . .
C37 Cr2 C38 37.27(13) . .
C33 Cr2 C38 37.68(13) . .
C35 Cr2 C38 79.76(14) . .
C36 Cr2 C38 67.51(14) . .
C31 Cr2 C34 102.9(2) . .
C30 Cr2 C34 165.46(17) . .
C32 Cr2 C34 101.63(18) . .
C37 Cr2 C34 78.72(14) . .
C33 Cr2 C34 36.98(14) . .
C35 Cr2 C34 36.91(14) . .
C36 Cr2 C34 66.78(15) . .
C38 Cr2 C34 67.56(13) . .
C41 Si2 C40 109.87(17) . .
C41 Si2 C39 109.28(17) . .
C40 Si2 C39 111.37(19) . .
C41 Si2 C38 105.45(16) . .
C40 Si2 C38 110.45(18) . .
C39 Si2 C38 110.24(17) . .
O4 C30 Cr2 179.3(4) . .
O5 C31 Cr2 178.2(4) . .
O6 C32 Cr2 179.3(4) . .
C34 C33 C38 122.0(4) . .
C34 C33 Cr2 72.7(2) . .
C38 C33 Cr2 72.3(2) . .
C34 C33 H33 119.0 . .
C38 C33 H33 119.0 . .
Cr2 C33 H33 128.3 . .
C33 C34 C35 119.2(4) . .
C33 C34 Cr2 70.3(2) . .
C35 C34 Cr2 71.0(2) . .
C33 C34 H34 120.4 . .
C35 C34 H34 120.4 . .
Cr2 C34 H34 131.0 . .
C34 C35 C36 120.7(4) . .
C34 C35 Cr2 72.1(2) . .
C36 C35 Cr2 71.7(2) . .
C34 C35 H35 119.7 . .
C36 C35 H35 119.7 . .
Cr2 C35 H35 128.9 . .
C37 C36 C35 118.9(4) . .
C37 C36 Cr2 70.6(2) . .
C35 C36 Cr2 71.2(2) . .
C37 C36 H36 120.6 . .
C35 C36 H36 120.6 . .
Cr2 C36 H36 130.1 . .
C36 C37 C38 122.6(4) . .
C36 C37 Cr2 72.4(2) . .
C38 C37 Cr2 72.5(2) . .
C36 C37 H37 118.7 . .
C38 C37 H37 118.7 . .
Cr2 C37 H37 128.9 . .
C37 C38 C33 116.6(3) . .
C37 C38 Si2 121.4(3) . .
C33 C38 Si2 122.0(3) . .
C37 C38 Cr2 70.2(2) . .
C33 C38 Cr2 70.0(2) . .
Si2 C38 Cr2 130.38(19) . .
Si2 C39 H39A 109.5 . .
Si2 C39 H39B 109.5 . .
H39A C39 H39B 109.5 . .
Si2 C39 H39C 109.5 . .
H39A C39 H39C 109.5 . .
H39B C39 H39C 109.5 . .
Si2 C40 H40A 109.5 . .
Si2 C40 H40B 109.5 . .
H40A C40 H40B 109.5 . .
Si2 C40 H40C 109.5 . .
H40A C40 H40C 109.5 . .
H40B C40 H40C 109.5 . .
C42 C41 Si2 153.5(3) . .
C42 C41 Ni4 69.2(2) . .
Si2 C41 Ni4 129.5(2) . .
C42 C41 Ni3 68.6(2) . .
Si2 C41 Ni3 130.0(2) . .
Ni4 C41 Ni3 74.32(12) . .
C41 C42 C43 145.9(3) . .
C41 C42 Ni3 70.6(2) . .
C43 C42 Ni3 133.7(3) . .
C41 C42 Ni4 69.9(2) . .
C43 C42 Ni4 132.2(2) . .
Ni3 C42 Ni4 75.13(13) . .
C44 C43 C48 118.4(3) . .
C44 C43 C42 119.8(3) . .
C48 C43 C42 121.8(3) . .
C45 C44 C43 121.0(4) . .
C45 C44 H44 119.5 . .
C43 C44 H44 119.5 . .
C44 C45 C46 120.0(4) . .
C44 C45 H45 120.0 . .
C46 C45 H45 120.0 . .
C47 C46 C45 119.9(4) . .
C47 C46 H46 120.1 . .
C45 C46 H46 120.1 . .
C46 C47 C48 120.5(4) . .
C46 C47 H47 119.7 . .
C48 C47 H47 119.7 . .
C47 C48 C43 120.3(4) . .
C47 C48 H48 119.9 . .
C43 C48 H48 119.9 . .
C53 C49 C50 107.1(3) . .
C53 C49 Ni3 70.7(2) . .
C50 C49 Ni3 69.4(2) . .
C53 C49 H49 126.5 . .
C50 C49 H49 126.5 . .
Ni3 C49 H49 125.1 . .
C51 C50 C49 108.5(3) . .
C51 C50 Ni3 71.8(2) . .
C49 C50 Ni3 70.9(2) . .
C51 C50 H50 125.7 . .
C49 C50 H50 125.7 . .
Ni3 C50 H50 123.2 . .
C52 C51 C50 107.9(4) . .
C52 C51 Ni3 70.1(2) . .
C50 C51 Ni3 69.4(2) . .
C52 C51 H51 126.0 . .
C50 C51 H51 126.0 . .
Ni3 C51 H51 126.0 . .
C51 C52 C53 108.5(3) . .
C51 C52 Ni3 71.3(2) . .
C53 C52 Ni3 70.7(2) . .
C51 C52 H52 125.8 . .
C53 C52 H52 125.8 . .
Ni3 C52 H52 123.9 . .
C49 C53 C52 108.0(3) . .
C49 C53 Ni3 70.4(2) . .
C52 C53 Ni3 70.0(2) . .
C49 C53 H53 126.0 . .
C52 C53 H53 126.0 . .
Ni3 C53 H53 125.1 . .
C55 C54 C58 105.3(4) . .
C55 C54 Ni4 69.3(2) . .
C58 C54 Ni4 69.5(2) . .
C55 C54 H54 127.3 . .
C58 C54 H54 127.3 . .
Ni4 C54 H54 125.4 . .
C56 C55 C54 109.9(4) . .
C56 C55 Ni4 72.2(2) . .
C54 C55 Ni4 71.1(2) . .
C56 C55 H55 125.1 . .
C54 C55 H55 125.1 . .
Ni4 C55 H55 123.2 . .
C57 C56 C55 108.4(5) . .
C57 C56 Ni4 70.4(2) . .
C55 C56 Ni4 69.7(3) . .
C57 C56 H56 125.8 . .
C55 C56 H56 125.8 . .
Ni4 C56 H56 125.6 . .
C56 C57 C58 110.0(4) . .
C56 C57 Ni4 72.0(2) . .
C58 C57 Ni4 70.3(2) . .
C56 C57 H57 125.0 . .
C58 C57 H57 125.0 . .
Ni4 C57 H57 124.3 . .
C57 C58 C54 106.4(4) . .
C57 C58 Ni4 70.4(2) . .
C54 C58 Ni4 70.5(2) . .
C57 C58 H58 126.8 . .
C54 C58 H58 126.8 . .
Ni4 C58 H58 124.0 . .
C61 C60 C64 118.8(6) . 2_767
C61 C60 H60 120.6 . .
C64 C60 H60 120.6 2_767 .
C62 C61 C60 123.0(6) . .
C62 C61 H61 118.5 . .
C60 C61 H61 118.5 . .
C63 C62 C61 116.7(6) . .
C63 C62 H62 121.7 . .
C61 C62 H62 121.7 . .
C62 C63 C64 121.2(6) . .
C62 C63 H63 119.4 . .
C64 C63 H63 119.4 . .
C64 C64 C63 124.9(7) 2_767 .
C64 C64 C60 115.2(6) 2_767 2_767
C63 C64 C60 119.9(5) . 2_767

loop_
_geom_bond_atom_site_label_1
_geom_bond_atom_site_label_2
_geom_bond_distance
_geom_bond_site_symmetry_2
Ni1 C13 1.923(4) .
Ni1 C12 1.934(3) .
Ni1 C27 2.098(4) .
Ni1 C29 2.117(4) .
Ni1 C26 2.117(4) .
Ni1 C25 2.120(4) .
Ni1 C28 2.131(4) .
Ni1 Ni2 2.3351(7) .
Ni2 C13 1.902(3) .
Ni2 C12 1.923(3) .
Ni2 C23 2.103(4) .
Ni2 C21 2.106(4) .
Ni2 C24 2.113(4) .
Ni2 C20 2.117(4) .
Ni2 C22 2.131(4) .
Cr1 C3 1.836(4) .
Cr1 C2 1.837(4) .
Cr1 C1 1.850(5) .
Cr1 C6 2.203(4) .
Cr1 C8 2.205(3) .
Cr1 C4 2.210(4) .
Cr1 C7 2.226(4) .
Cr1 C5 2.229(4) .
Cr1 C9 2.242(3) .
Si1 C12 1.854(4) .
Si1 C10 1.860(4) .
Si1 C11 1.864(4) .
Si1 C9 1.884(4) .
O1 C1 1.167(5) .
O2 C2 1.159(5) .
O3 C3 1.168(5) .
C4 C5 1.413(5) .
C4 C9 1.417(5) .
C4 H4 0.9500 .
C5 C6 1.401(5) .
C5 H5 0.9500 .
C6 C7 1.407(5) .
C6 H6 0.9500 .
C7 C8 1.405(5) .
C7 H7 0.9500 .
C8 C9 1.422(5) .
C8 H8 0.9500 .
C10 H10A 0.9800 .
C10 H10B 0.9800 .
C10 H10C 0.9800 .
C11 H11A 0.9800 .
C11 H11B 0.9800 .
C11 H11C 0.9800 .
C12 C13 1.345(5) .
C13 C14 1.471(5) .
C14 C19 1.395(5) .
C14 C15 1.403(5) .
C15 C16 1.390(5) .
C15 H15 0.9500 .
C16 C17 1.394(5) .
C16 H16 0.9500 .
C17 C18 1.381(5) .
C17 H17 0.9500 .
C18 C19 1.390(5) .
C18 H18 0.9500 .
C19 H19 0.9500 .
C20 C24 1.410(5) .
C20 C21 1.423(5) .
C20 H20 0.9500 .
C21 C22 1.418(5) .
C21 H21 0.9500 .
C22 C23 1.416(6) .
C22 H22 0.9500 .
C23 C24 1.414(5) .
C23 H23 0.9500 .
C24 H24 0.9500 .
C25 C26 1.399(6) .
C25 C29 1.414(6) .
C25 H25 0.9500 .
C26 C27 1.414(6) .
C26 H26 0.9500 .
C27 C28 1.403(5) .
C27 H27 0.9500 .
C28 C29 1.405(5) .
C28 H28 0.9500 .
C29 H29 0.9500 .
Ni3 C42 1.910(3) .
Ni3 C41 1.936(4) .
Ni3 C50 2.103(4) .
Ni3 C52 2.119(4) .
Ni3 C49 2.124(4) .
Ni3 C53 2.127(4) .
Ni3 C51 2.134(4) .
Ni3 Ni4 2.3321(7) .
Ni4 C42 1.915(3) .
Ni4 C41 1.924(3) .
Ni4 C55 2.095(4) .
Ni4 C58 2.106(4) .
Ni4 C57 2.106(4) .
Ni4 C54 2.119(4) .
Ni4 C56 2.126(4) .
Cr2 C31 1.828(5) .
Cr2 C30 1.848(5) .
Cr2 C32 1.849(5) .
Cr2 C37 2.200(4) .
Cr2 C33 2.200(4) .
Cr2 C35 2.217(4) .
Cr2 C36 2.224(4) .
Cr2 C38 2.229(3) .
Cr2 C34 2.232(4) .
Si2 C41 1.848(4) .
Si2 C40 1.863(4) .
Si2 C39 1.866(4) .
Si2 C38 1.884(4) .
O4 C30 1.160(6) .
O5 C31 1.153(5) .
O6 C32 1.149(5) .
C33 C34 1.406(5) .
C33 C38 1.431(5) .
C33 H33 0.9500 .
C34 C35 1.408(5) .
C34 H34 0.9500 .
C35 C36 1.414(5) .
C35 H35 0.9500 .
C36 C37 1.405(5) .
C36 H36 0.9500 .
C37 C38 1.416(5) .
C37 H37 0.9500 .
C39 H39A 0.9800 .
C39 H39B 0.9800 .
C39 H39C 0.9800 .
C40 H40A 0.9800 .
C40 H40B 0.9800 .
C40 H40C 0.9800 .
C41 C42 1.341(5) .
C42 C43 1.464(5) .
C43 C44 1.398(5) .
C43 C48 1.403(5) .
C44 C45 1.383(5) .
C44 H44 0.9500 .
C45 C46 1.389(6) .
C45 H45 0.9500 .
C46 C47 1.380(6) .
C46 H46 0.9500 .
C47 C48 1.389(5) .
C47 H47 0.9500 .
C48 H48 0.9500 .
C49 C53 1.413(5) .
C49 C50 1.436(5) .
C49 H49 0.9500 .
C50 C51 1.409(5) .
C50 H50 0.9500 .
C51 C52 1.406(5) .
C51 H51 0.9500 .
C52 C53 1.428(6) .
C52 H52 0.9500 .
C53 H53 0.9500 .
C54 C55 1.426(6) .
C54 C58 1.445(6) .
C54 H54 0.9500 .
C55 C56 1.376(6) .
C55 H55 0.9500 .
C56 C57 1.364(6) .
C56 H56 0.9500 .
C57 C58 1.417(6) .
C57 H57 0.9500 .
C58 H58 0.9500 .
C60 C61 1.377(7) .
C60 C64 1.478(7) 2_767
C60 H60 0.9500 .
C61 C62 1.375(7) .
C61 H61 0.9500 .
C62 C63 1.362(7) .
C62 H62 0.9500 .
C63 C64 1.388(7) .
C63 H63 0.9500 .
C64 C64 1.309(9) 2_767
C64 C60 1.478(7) 2_767

loop_
_geom_torsion_atom_site_label_1
_geom_torsion_atom_site_label_2
_geom_torsion_atom_site_label_3
_geom_torsion_atom_site_label_4
_geom_torsion
_geom_torsion_site_symmetry_1
_geom_torsion_site_symmetry_4
C12 Ni1 Ni2 C13 -52.31(18) . .
C29 Ni1 Ni2 C13 136.91(18) . .
C26 Ni1 Ni2 C13 -143.0(2) . .
C25 Ni1 Ni2 C13 -179.86(19) . .
C28 Ni1 Ni2 C13 99.1(2) . .
C13 Ni1 Ni2 C12 52.31(18) . .
C29 Ni1 Ni2 C12 -170.79(18) . .
C26 Ni1 Ni2 C12 -90.7(2) . .
C25 Ni1 Ni2 C12 -127.56(19) . .
C28 Ni1 Ni2 C12 151.4(2) . .
C13 Ni1 Ni2 C23 -161.63(18) . .
C12 Ni1 Ni2 C23 146.06(18) . .
C29 Ni1 Ni2 C23 -24.73(17) . .
C26 Ni1 Ni2 C23 55.4(2) . .
C25 Ni1 Ni2 C23 18.50(18) . .
C28 Ni1 Ni2 C23 -62.56(19) . .
C13 Ni1 Ni2 C21 132.6(4) . .
C12 Ni1 Ni2 C21 80.3(4) . .
C29 Ni1 Ni2 C21 -90.5(4) . .
C26 Ni1 Ni2 C21 -10.4(5) . .
C25 Ni1 Ni2 C21 -47.2(4) . .
C28 Ni1 Ni2 C21 -128.3(4) . .
C13 Ni1 Ni2 C24 -120.16(18) . .
C12 Ni1 Ni2 C24 -172.47(18) . .
C29 Ni1 Ni2 C24 16.75(17) . .
C26 Ni1 Ni2 C24 96.8(2) . .
C25 Ni1 Ni2 C24 59.98(19) . .
C28 Ni1 Ni2 C24 -21.1(2) . .
C13 Ni1 Ni2 C20 -89.4(3) . .
C12 Ni1 Ni2 C20 -141.7(3) . .
C29 Ni1 Ni2 C20 47.5(3) . .
C26 Ni1 Ni2 C20 127.6(3) . .
C25 Ni1 Ni2 C20 90.8(3) . .
C28 Ni1 Ni2 C20 9.7(3) . .
C13 Ni1 Ni2 C22 158.96(19) . .
C12 Ni1 Ni2 C22 106.65(19) . .
C29 Ni1 Ni2 C22 -64.13(18) . .
C26 Ni1 Ni2 C22 16.0(2) . .
C25 Ni1 Ni2 C22 -20.9(2) . .
C28 Ni1 Ni2 C22 -102.0(2) . .
C3 Cr1 C4 C5 23.0(4) . .
C2 Cr1 C4 C5 106.1(3) . .
C1 Cr1 C4 C5 -165.9(3) . .
C6 Cr1 C4 C5 -29.2(2) . .
C8 Cr1 C4 C5 -102.9(3) . .
C7 Cr1 C4 C5 -66.1(2) . .
C9 Cr1 C4 C5 -134.0(3) . .
C3 Cr1 C4 C9 157.0(3) . .
C2 Cr1 C4 C9 -119.9(2) . .
C1 Cr1 C4 C9 -31.8(3) . .
C6 Cr1 C4 C9 104.8(2) . .
C8 Cr1 C4 C9 31.1(2) . .
C7 Cr1 C4 C9 67.9(2) . .
C5 Cr1 C4 C9 134.0(3) . .
C9 C4 C5 C6 -1.2(6) . .
Cr1 C4 C5 C6 53.4(4) . .
C9 C4 C5 Cr1 -54.7(3) . .
C3 Cr1 C5 C6 62.6(3) . .
C2 Cr1 C5 C6 152.6(2) . .
C1 Cr1 C5 C6 -85.5(7) . .
C8 Cr1 C5 C6 -66.3(2) . .
C4 Cr1 C5 C6 -131.7(3) . .
C7 Cr1 C5 C6 -29.5(2) . .
C9 Cr1 C5 C6 -103.7(2) . .
C3 Cr1 C5 C4 -165.7(2) . .
C2 Cr1 C5 C4 -75.7(3) . .
C1 Cr1 C5 C4 46.3(8) . .
C6 Cr1 C5 C4 131.7(3) . .
C8 Cr1 C5 C4 65.4(2) . .
C7 Cr1 C5 C4 102.3(3) . .
C9 Cr1 C5 C4 28.0(2) . .
C4 C5 C6 C7 2.7(6) . .
Cr1 C5 C6 C7 56.2(4) . .
C4 C5 C6 Cr1 -53.5(4) . .
C3 Cr1 C6 C5 -122.1(3) . .
C2 Cr1 C6 C5 -36.2(3) . .
C1 Cr1 C6 C5 157.2(3) . .
C8 Cr1 C6 C5 102.3(2) . .
C4 Cr1 C6 C5 29.4(2) . .
C7 Cr1 C6 C5 131.5(3) . .
C9 Cr1 C6 C5 65.7(2) . .
C3 Cr1 C6 C7 106.4(2) . .
C2 Cr1 C6 C7 -167.7(2) . .
C1 Cr1 C6 C7 25.6(3) . .
C8 Cr1 C6 C7 -29.2(2) . .
C4 Cr1 C6 C7 -102.1(2) . .
C5 Cr1 C6 C7 -131.5(3) . .
C9 Cr1 C6 C7 -65.8(2) . .
C5 C6 C7 C8 -2.8(6) . .
Cr1 C6 C7 C8 53.5(3) . .
C5 C6 C7 Cr1 -56.3(4) . .
C3 Cr1 C7 C8 152.3(3) . .
C2 Cr1 C7 C8 -95.0(6) . .
C1 Cr1 C7 C8 65.1(3) . .
C6 Cr1 C7 C8 -131.8(3) . .
C4 Cr1 C7 C8 -65.4(2) . .
C5 Cr1 C7 C8 -102.4(2) . .
C9 Cr1 C7 C8 -28.2(2) . .
C3 Cr1 C7 C6 -76.0(3) . .
C2 Cr1 C7 C6 36.8(7) . .
C1 Cr1 C7 C6 -163.2(2) . .
C8 Cr1 C7 C6 131.8(3) . .
C4 Cr1 C7 C6 66.3(2) . .
C5 Cr1 C7 C6 29.3(2) . .
C9 Cr1 C7 C6 103.6(2) . .
C6 C7 C8 C9 1.5(6) . .
Cr1 C7 C8 C9 54.9(3) . .
C6 C7 C8 Cr1 -53.5(3) . .
C3 Cr1 C8 C7 -37.1(3) . .
C2 Cr1 C8 C7 154.0(3) . .
C1 Cr1 C8 C7 -118.7(3) . .
C6 Cr1 C8 C7 29.3(2) . .
C4 Cr1 C8 C7 102.9(2) . .
C5 Cr1 C8 C7 66.0(2) . .
C9 Cr1 C8 C7 133.9(3) . .
C3 Cr1 C8 C9 -171.0(3) . .
C2 Cr1 C8 C9 20.1(4) . .
C1 Cr1 C8 C9 107.4(2) . .
C6 Cr1 C8 C9 -104.6(2) . .
C4 Cr1 C8 C9 -31.0(2) . .
C7 Cr1 C8 C9 -133.9(3) . .
C5 Cr1 C8 C9 -67.8(2) . .
C5 C4 C9 C8 0.0(5) . .
Cr1 C4 C9 C8 -54.5(3) . .
C5 C4 C9 Si1 177.3(3) . .
Cr1 C4 C9 Si1 122.8(3) . .
C5 C4 C9 Cr1 54.5(4) . .
C7 C8 C9 C4 -0.1(5) . .
Cr1 C8 C9 C4 54.6(3) . .
C7 C8 C9 Si1 -177.4(3) . .
Cr1 C8 C9 Si1 -122.7(3) . .
C7 C8 C9 Cr1 -54.7(3) . .
C12 Si1 C9 C4 88.0(3) . .
C10 Si1 C9 C4 -29.7(3) . .
C11 Si1 C9 C4 -153.9(3) . .
C12 Si1 C9 C8 -94.8(3) . .
C10 Si1 C9 C8 147.5(3) . .
C11 Si1 C9 C8 23.3(3) . .
C12 Si1 C9 Cr1 177.02(19) . .
C10 Si1 C9 Cr1 59.4(2) . .
C11 Si1 C9 Cr1 -64.8(2) . .
C3 Cr1 C9 C4 -98.8(8) . .
C2 Cr1 C9 C4 64.1(3) . .
C1 Cr1 C9 C4 156.6(2) . .
C6 Cr1 C9 C4 -64.3(2) . .
C8 Cr1 C9 C4 -128.8(3) . .
C7 Cr1 C9 C4 -100.8(2) . .
C5 Cr1 C9 C4 -28.0(2) . .
C3 Cr1 C9 C8 30.0(8) . .
C2 Cr1 C9 C8 -167.1(2) . .
C1 Cr1 C9 C8 -74.6(2) . .
C6 Cr1 C9 C8 64.5(2) . .
C4 Cr1 C9 C8 128.8(3) . .
C7 Cr1 C9 C8 28.0(2) . .
C5 Cr1 C9 C8 100.8(2) . .
C3 Cr1 C9 Si1 145.0(7) . .
C2 Cr1 C9 Si1 -52.1(3) . .
C1 Cr1 C9 Si1 40.4(3) . .
C6 Cr1 C9 Si1 179.6(2) . .
C8 Cr1 C9 Si1 115.1(3) . .
C4 Cr1 C9 Si1 -116.1(3) . .
C7 Cr1 C9 Si1 143.1(2) . .
C5 Cr1 C9 Si1 -144.2(3) . .
C10 Si1 C12 C13 56.5(6) . .
C11 Si1 C12 C13 179.3(6) . .
C9 Si1 C12 C13 -61.6(6) . .
C10 Si1 C12 Ni2 -171.5(2) . .
C11 Si1 C12 Ni2 -48.6(3) . .
C9 Si1 C12 Ni2 70.4(3) . .
C10 Si1 C12 Ni1 -66.0(3) . .
C11 Si1 C12 Ni1 56.9(3) . .
C9 Si1 C12 Ni1 175.9(2) . .
C23 Ni2 C12 C13 -140.9(3) . .
C21 Ni2 C12 C13 125.2(2) . .
C20 Ni2 C12 C13 78.0(3) . .
C22 Ni2 C12 C13 172.3(2) . .
Ni1 Ni2 C12 C13 -73.3(2) . .
C13 Ni2 C12 Si1 -158.1(4) . .
C23 Ni2 C12 Si1 61.0(4) . .
C21 Ni2 C12 Si1 -32.9(3) . .
C20 Ni2 C12 Si1 -80.0(4) . .
C22 Ni2 C12 Si1 14.2(3) . .
Ni1 Ni2 C12 Si1 128.7(3) . .
C13 Ni2 C12 Ni1 73.3(2) . .
C23 Ni2 C12 Ni1 -67.7(3) . .
C21 Ni2 C12 Ni1 -161.53(13) . .
C20 Ni2 C12 Ni1 151.3(2) . .
C22 Ni2 C12 Ni1 -114.45(15) . .
C27 Ni1 C12 C13 -104.4(2) . .
C29 Ni1 C12 C13 106.0(6) . .
C26 Ni1 C12 C13 -151.0(2) . .
C25 Ni1 C12 C13 163.7(2) . .
C28 Ni1 C12 C13 -56.4(4) . .
Ni2 Ni1 C12 C13 72.58(19) . .
C13 Ni1 C12 Si1 155.0(4) . .
C27 Ni1 C12 Si1 50.6(3) . .
C29 Ni1 C12 Si1 -99.0(6) . .
C26 Ni1 C12 Si1 4.0(3) . .
C25 Ni1 C12 Si1 -41.3(3) . .
C28 Ni1 C12 Si1 98.7(4) . .
Ni2 Ni1 C12 Si1 -132.4(3) . .
C13 Ni1 C12 Ni2 -72.58(19) . .
C27 Ni1 C12 Ni2 -177.01(14) . .
C29 Ni1 C12 Ni2 33.4(6) . .
C26 Ni1 C12 Ni2 136.43(16) . .
C25 Ni1 C12 Ni2 91.1(2) . .
C28 Ni1 C12 Ni2 -128.9(3) . .
Si1 C12 C13 C14 -1.1(10) . .
Ni2 C12 C13 C14 -145.0(5) . .
Ni1 C12 C13 C14 134.1(5) . .
Si1 C12 C13 Ni2 143.9(6) . .
Ni1 C12 C13 Ni2 -80.92(10) . .
Si1 C12 C13 Ni1 -135.2(6) . .
Ni2 C12 C13 Ni1 80.92(10) . .
C23 Ni2 C13 C12 119.7(4) . .
C21 Ni2 C13 C12 -89.5(3) . .
C24 Ni2 C13 C12 173.8(2) . .
C20 Ni2 C13 C12 -138.2(2) . .
C22 Ni2 C13 C12 -23.0(6) . .
Ni1 Ni2 C13 C12 73.7(2) . .
C12 Ni2 C13 C14 148.8(5) . .
C23 Ni2 C13 C14 -91.5(5) . .
C21 Ni2 C13 C14 59.4(5) . .
C24 Ni2 C13 C14 -37.4(5) . .
C20 Ni2 C13 C14 10.7(4) . .
C22 Ni2 C13 C14 125.8(5) . .
Ni1 Ni2 C13 C14 -137.5(4) . .
C12 Ni2 C13 Ni1 -73.7(2) . .
C23 Ni2 C13 Ni1 46.0(4) . .
C21 Ni2 C13 Ni1 -163.18(17) . .
C24 Ni2 C13 Ni1 100.10(19) . .
C20 Ni2 C13 Ni1 148.12(14) . .
C22 Ni2 C13 Ni1 -96.7(5) . .
C27 Ni1 C13 C12 108.8(2) . .
C29 Ni1 C13 C12 -156.1(2) . .
C26 Ni1 C13 C12 58.9(4) . .
C25 Ni1 C13 C12 -73.4(8) . .
C28 Ni1 C13 C12 156.4(2) . .
Ni2 Ni1 C13 C12 -73.95(19) . .
C12 Ni1 C13 C14 -143.9(4) . .
C27 Ni1 C13 C14 -35.1(4) . .
C29 Ni1 C13 C14 60.0(4) . .
C26 Ni1 C13 C14 -85.0(5) . .
C25 Ni1 C13 C14 142.7(7) . .
C28 Ni1 C13 C14 12.5(4) . .
Ni2 Ni1 C13 C14 142.1(4) . .
C12 Ni1 C13 Ni2 73.95(19) . .
C27 Ni1 C13 Ni2 -177.20(14) . .
C29 Ni1 C13 Ni2 -82.1(2) . .
C26 Ni1 C13 Ni2 132.9(3) . .
C25 Ni1 C13 Ni2 0.6(8) . .
C28 Ni1 C13 Ni2 -129.62(13) . .
C12 C13 C14 C19 -23.6(7) . .
Ni2 C13 C14 C19 -150.5(3) . .
Ni1 C13 C14 C19 91.1(4) . .
C12 C13 C14 C15 157.6(5) . .
Ni2 C13 C14 C15 30.7(6) . .
Ni1 C13 C14 C15 -87.7(4) . .
C19 C14 C15 C16 0.0(5) . .
C13 C14 C15 C16 178.8(3) . .
C14 C15 C16 C17 -1.0(6) . .
C15 C16 C17 C18 1.2(6) . .
C16 C17 C18 C19 -0.5(6) . .
C17 C18 C19 C14 -0.5(5) . .
C15 C14 C19 C18 0.7(5) . .
C13 C14 C19 C18 -178.0(3) . .
C13 Ni2 C20 C24 -115.7(2) . .
C12 Ni2 C20 C24 -165.5(3) . .
C23 Ni2 C20 C24 37.8(2) . .
C21 Ni2 C20 C24 118.6(3) . .
C22 Ni2 C20 C24 80.9(3) . .
Ni1 Ni2 C20 C24 -44.9(4) . .
C13 Ni2 C20 C21 125.7(2) . .
C12 Ni2 C20 C21 75.9(3) . .
C23 Ni2 C20 C21 -80.8(2) . .
C24 Ni2 C20 C21 -118.6(3) . .
C22 Ni2 C20 C21 -37.7(2) . .
Ni1 Ni2 C20 C21 -163.5(2) . .
C24 C20 C21 C22 1.4(4) . .
Ni2 C20 C21 C22 61.8(3) . .
C24 C20 C21 Ni2 -60.4(3) . .
C13 Ni2 C21 C22 155.3(2) . .
C12 Ni2 C21 C22 103.7(3) . .
C23 Ni2 C21 C22 -37.5(2) . .
C24 Ni2 C21 C22 -80.7(2) . .
C20 Ni2 C21 C22 -118.0(3) . .
Ni1 Ni2 C21 C22 34.0(5) . .
C13 Ni2 C21 C20 -86.7(3) . .
C12 Ni2 C21 C20 -138.4(2) . .
C23 Ni2 C21 C20 80.4(2) . .
C24 Ni2 C21 C20 37.3(2) . .
C22 Ni2 C21 C20 118.0(3) . .
Ni1 Ni2 C21 C20 152.0(3) . .
C20 C21 C22 C23 -1.9(4) . .
Ni2 C21 C22 C23 59.5(3) . .
C20 C21 C22 Ni2 -61.4(2) . .
C13 Ni2 C22 C23 156.5(5) . .
C12 Ni2 C22 C23 138.6(2) . .
C21 Ni2 C22 C23 -118.3(3) . .
C24 Ni2 C22 C23 -37.5(2) . .
C20 Ni2 C22 C23 -80.4(2) . .
Ni1 Ni2 C22 C23 72.6(2) . .
C13 Ni2 C22 C21 -85.2(6) . .
C12 Ni2 C22 C21 -103.1(3) . .
C23 Ni2 C22 C21 118.3(3) . .
C24 Ni2 C22 C21 80.8(2) . .
C20 Ni2 C22 C21 37.9(2) . .
Ni1 Ni2 C22 C21 -169.06(18) . .
C21 C22 C23 C24 1.7(4) . .
Ni2 C22 C23 C24 61.2(3) . .
C21 C22 C23 Ni2 -59.6(3) . .
C13 Ni2 C23 C22 -164.0(3) . .
C12 Ni2 C23 C22 -75.5(3) . .
C21 Ni2 C23 C22 37.6(2) . .
C24 Ni2 C23 C22 118.6(3) . .
C20 Ni2 C23 C22 81.1(2) . .
Ni1 Ni2 C23 C22 -126.7(2) . .
C13 Ni2 C23 C24 77.4(4) . .
C12 Ni2 C23 C24 165.9(3) . .
C21 Ni2 C23 C24 -81.0(3) . .
C20 Ni2 C23 C24 -37.5(2) . .
C22 Ni2 C23 C24 -118.6(3) . .
Ni1 Ni2 C23 C24 114.7(2) . .
C21 C20 C24 C23 -0.4(4) . .
Ni2 C20 C24 C23 -60.5(3) . .
C21 C20 C24 Ni2 60.1(3) . .
C22 C23 C24 C20 -0.8(4) . .
Ni2 C23 C24 C20 60.9(3) . .
C22 C23 C24 Ni2 -61.7(3) . .
C13 Ni2 C24 C20 94.0(3) . .
C23 Ni2 C24 C20 -118.1(3) . .
C21 Ni2 C24 C20 -37.7(2) . .
C22 Ni2 C24 C20 -80.8(3) . .
Ni1 Ni2 C24 C20 158.73(19) . .
C13 Ni2 C24 C23 -147.9(2) . .
C21 Ni2 C24 C23 80.5(3) . .
C20 Ni2 C24 C23 118.1(3) . .
C22 Ni2 C24 C23 37.4(2) . .
Ni1 Ni2 C24 C23 -83.1(2) . .
C13 Ni1 C25 C26 144.2(7) . .
C12 Ni1 C25 C26 82.8(3) . .
C27 Ni1 C25 C26 -37.7(2) . .
C29 Ni1 C25 C26 -118.1(3) . .
C28 Ni1 C25 C26 -80.6(2) . .
Ni2 Ni1 C25 C26 144.7(2) . .
C13 Ni1 C25 C29 -97.7(8) . .
C12 Ni1 C25 C29 -159.1(2) . .
C27 Ni1 C25 C29 80.4(2) . .
C26 Ni1 C25 C29 118.1(3) . .
C28 Ni1 C25 C29 37.5(2) . .
Ni2 Ni1 C25 C29 -97.2(2) . .
C29 C25 C26 C27 -0.8(4) . .
Ni1 C25 C26 C27 60.0(3) . .
C29 C25 C26 Ni1 -60.8(3) . .
C13 Ni1 C26 C25 -165.7(3) . .
C12 Ni1 C26 C25 -125.6(2) . .
C27 Ni1 C26 C25 118.4(3) . .
C29 Ni1 C26 C25 37.8(2) . .
C28 Ni1 C26 C25 80.6(2) . .
Ni2 Ni1 C26 C25 -59.9(3) . .
C13 Ni1 C26 C27 75.9(4) . .
C12 Ni1 C26 C27 115.9(2) . .
C29 Ni1 C26 C27 -80.7(2) . .
C25 Ni1 C26 C27 -118.4(3) . .
C28 Ni1 C26 C27 -37.9(2) . .
Ni2 Ni1 C26 C27 -178.33(17) . .
C25 C26 C27 C28 2.0(4) . .
Ni1 C26 C27 C28 62.7(3) . .
C25 C26 C27 Ni1 -60.8(3) . .
C13 Ni1 C27 C28 99.3(2) . .
C12 Ni1 C27 C28 151.5(2) . .
C29 Ni1 C27 C28 -37.0(2) . .
C26 Ni1 C27 C28 -117.3(3) . .
C25 Ni1 C27 C28 -80.2(2) . .
C13 Ni1 C27 C26 -143.4(3) . .
C12 Ni1 C27 C26 -91.2(3) . .
C29 Ni1 C27 C26 80.3(3) . .
C25 Ni1 C27 C26 37.1(2) . .
C28 Ni1 C27 C26 117.3(3) . .
C26 C27 C28 C29 -2.4(4) . .
Ni1 C27 C28 C29 59.9(3) . .
C26 C27 C28 Ni1 -62.3(3) . .
C13 Ni1 C28 C27 -109.1(2) . .
C12 Ni1 C28 C27 -68.5(4) . .
C29 Ni1 C28 C27 118.9(3) . .
C26 Ni1 C28 C27 38.3(2) . .
C25 Ni1 C28 C27 81.0(3) . .
Ni2 Ni1 C28 C27 -177.50(18) . .
C13 Ni1 C28 C29 132.0(2) . .
C12 Ni1 C28 C29 172.6(3) . .
C27 Ni1 C28 C29 -118.9(3) . .
C26 Ni1 C28 C29 -80.6(3) . .
C25 Ni1 C28 C29 -37.8(2) . .
Ni2 Ni1 C28 C29 63.6(3) . .
C27 C28 C29 C25 1.9(4) . .
Ni1 C28 C29 C25 61.3(3) . .
C27 C28 C29 Ni1 -59.4(3) . .
C26 C25 C29 C28 -0.7(4) . .
Ni1 C25 C29 C28 -61.7(3) . .
C26 C25 C29 Ni1 61.0(3) . .
C13 Ni1 C29 C28 -81.2(3) . .
C12 Ni1 C29 C28 -168.7(5) . .
C27 Ni1 C29 C28 37.2(2) . .
C26 Ni1 C29 C28 80.6(3) . .
C25 Ni1 C29 C28 118.0(3) . .
Ni2 Ni1 C29 C28 -140.1(2) . .
C13 Ni1 C29 C25 160.8(3) . .
C12 Ni1 C29 C25 73.3(6) . .
C27 Ni1 C29 C25 -80.8(3) . .
C26 Ni1 C29 C25 -37.4(2) . .
C28 Ni1 C29 C25 -118.0(3) . .
Ni2 Ni1 C29 C25 101.9(2) . .
C41 Ni3 Ni4 C42 -52.07(18) . .
C50 Ni3 Ni4 C42 -126.7(5) . .
C52 Ni3 Ni4 C42 161.82(19) . .
C49 Ni3 Ni4 C42 84.0(3) . .
C53 Ni3 Ni4 C42 119.06(19) . .
C51 Ni3 Ni4 C42 -158.7(2) . .
C42 Ni3 Ni4 C41 52.07(18) . .
C50 Ni3 Ni4 C41 -74.7(5) . .
C52 Ni3 Ni4 C41 -146.11(19) . .
C49 Ni3 Ni4 C41 136.1(3) . .
C53 Ni3 Ni4 C41 171.13(19) . .
C51 Ni3 Ni4 C41 -106.7(2) . .
C42 Ni3 Ni4 C58 -176.3(2) . .
C41 Ni3 Ni4 C58 131.6(2) . .
C50 Ni3 Ni4 C58 57.0(5) . .
C52 Ni3 Ni4 C58 -14.5(2) . .
C49 Ni3 Ni4 C58 -92.3(3) . .
C53 Ni3 Ni4 C58 -57.2(2) . .
C51 Ni3 Ni4 C58 25.0(2) . .
C42 Ni3 Ni4 C57 -133.1(2) . .
C41 Ni3 Ni4 C57 174.9(2) . .
C50 Ni3 Ni4 C57 100.2(5) . .
C52 Ni3 Ni4 C57 28.8(2) . .
C49 Ni3 Ni4 C57 -49.0(3) . .
C53 Ni3 Ni4 C57 -14.0(2) . .
C51 Ni3 Ni4 C57 68.2(2) . .
C42 Ni3 Ni4 C54 146.1(2) . .
C41 Ni3 Ni4 C54 94.0(2) . .
C50 Ni3 Ni4 C54 19.4(5) . .
C52 Ni3 Ni4 C54 -52.1(2) . .
C49 Ni3 Ni4 C54 -129.8(3) . .
C53 Ni3 Ni4 C54 -94.8(2) . .
C51 Ni3 Ni4 C54 -12.6(3) . .
C42 Ni3 Ni4 C56 -97.0(2) . .
C41 Ni3 Ni4 C56 -149.1(3) . .
C50 Ni3 Ni4 C56 136.2(5) . .
C52 Ni3 Ni4 C56 64.8(2) . .
C49 Ni3 Ni4 C56 -13.0(3) . .
C53 Ni3 Ni4 C56 22.0(2) . .
C51 Ni3 Ni4 C56 104.2(3) . .
C31 Cr2 C33 C34 -25.9(4) . .
C30 Cr2 C33 C34 162.0(3) . .
C32 Cr2 C33 C34 -112.7(3) . .
C37 Cr2 C33 C34 102.4(3) . .
C35 Cr2 C33 C34 29.0(2) . .
C36 Cr2 C33 C34 65.7(2) . .
C38 Cr2 C33 C34 133.0(3) . .
C31 Cr2 C33 C38 -158.9(3) . .
C30 Cr2 C33 C38 29.0(4) . .
C32 Cr2 C33 C38 114.4(3) . .
C37 Cr2 C33 C38 -30.5(2) . .
C35 Cr2 C33 C38 -104.0(2) . .
C36 Cr2 C33 C38 -67.2(2) . .
C34 Cr2 C33 C38 -133.0(3) . .
C38 C33 C34 C35 1.9(6) . .
Cr2 C33 C34 C35 -53.3(4) . .
C38 C33 C34 Cr2 55.3(3) . .
C31 Cr2 C34 C33 162.4(2) . .
C30 Cr2 C34 C33 -61.5(9) . .
C32 Cr2 C34 C33 70.3(3) . .
C37 Cr2 C34 C33 -66.2(2) . .
C35 Cr2 C34 C33 -132.2(3) . .
C36 Cr2 C34 C33 -103.1(2) . .
C38 Cr2 C34 C33 -28.9(2) . .
C31 Cr2 C34 C35 -65.4(3) . .
C30 Cr2 C34 C35 70.7(9) . .
C32 Cr2 C34 C35 -157.5(2) . .
C37 Cr2 C34 C35 66.0(2) . .
C33 Cr2 C34 C35 132.2(3) . .
C36 Cr2 C34 C35 29.1(2) . .
C38 Cr2 C34 C35 103.3(2) . .
C33 C34 C35 C36 -1.9(6) . .
Cr2 C34 C35 C36 -54.9(4) . .
C33 C34 C35 Cr2 53.0(4) . .
C31 Cr2 C35 C34 117.4(3) . .
C30 Cr2 C35 C34 -159.9(3) . .
C32 Cr2 C35 C34 31.9(3) . .
C37 Cr2 C35 C34 -102.7(2) . .
C33 Cr2 C35 C34 -29.0(2) . .
C36 Cr2 C35 C34 -132.2(3) . .
C38 Cr2 C35 C34 -66.1(2) . .
C31 Cr2 C35 C36 -110.5(3) . .
C30 Cr2 C35 C36 -27.7(4) . .
C32 Cr2 C35 C36 164.0(2) . .
C37 Cr2 C35 C36 29.5(2) . .
C33 Cr2 C35 C36 103.1(2) . .
C38 Cr2 C35 C36 66.1(2) . .
C34 Cr2 C35 C36 132.2(3) . .
C34 C35 C36 C37 1.2(6) . .
Cr2 C35 C36 C37 -53.9(3) . .
C34 C35 C36 Cr2 55.1(4) . .
C31 Cr2 C36 C37 -157.3(3) . .
C30 Cr2 C36 C37 -67.8(3) . .
C32 Cr2 C36 C37 72.7(8) . .
C33 Cr2 C36 C37 65.8(2) . .
C35 Cr2 C36 C37 131.4(4) . .
C38 Cr2 C36 C37 28.2(2) . .
C34 Cr2 C36 C37 102.4(3) . .
C31 Cr2 C36 C35 71.3(3) . .
C30 Cr2 C36 C35 160.8(3) . .
C32 Cr2 C36 C35 -58.7(8) . .
C37 Cr2 C36 C35 -131.4(4) . .
C33 Cr2 C36 C35 -65.6(2) . .
C38 Cr2 C36 C35 -103.2(3) . .
C34 Cr2 C36 C35 -29.0(2) . .
C35 C36 C37 C38 -0.6(6) . .
Cr2 C36 C37 C38 -54.7(3) . .
C35 C36 C37 Cr2 54.2(3) . .
C31 Cr2 C37 C36 31.1(4) . .
C30 Cr2 C37 C36 115.0(3) . .
C32 Cr2 C37 C36 -161.2(3) . .
C33 Cr2 C37 C36 -103.0(3) . .
C35 Cr2 C37 C36 -29.5(2) . .
C38 Cr2 C37 C36 -133.9(3) . .
C34 Cr2 C37 C36 -66.2(2) . .
C31 Cr2 C37 C38 164.9(3) . .
C30 Cr2 C37 C38 -111.2(3) . .
C32 Cr2 C37 C38 -27.3(4) . .
C33 Cr2 C37 C38 30.8(2) . .
C35 Cr2 C37 C38 104.3(3) . .
C36 Cr2 C37 C38 133.9(3) . .
C34 Cr2 C37 C38 67.6(2) . .
C36 C37 C38 C33 0.6(5) . .
Cr2 C37 C38 C33 -54.1(3) . .
C36 C37 C38 Si2 -179.4(3) . .
Cr2 C37 C38 Si2 126.0(3) . .
C36 C37 C38 Cr2 54.7(3) . .
C34 C33 C38 C37 -1.3(5) . .
Cr2 C33 C38 C37 54.2(3) . .
C34 C33 C38 Si2 178.7(3) . .
Cr2 C33 C38 Si2 -125.9(3) . .
C34 C33 C38 Cr2 -55.5(3) . .
C41 Si2 C38 C37 84.6(3) . .
C40 Si2 C38 C37 -34.1(4) . .
C39 Si2 C38 C37 -157.6(3) . .
C41 Si2 C38 C33 -95.3(3) . .
C40 Si2 C38 C33 146.0(3) . .
C39 Si2 C38 C33 22.5(4) . .
C41 Si2 C38 Cr2 174.5(2) . .
C40 Si2 C38 Cr2 55.8(3) . .
C39 Si2 C38 Cr2 -67.7(3) . .
C31 Cr2 C38 C37 -50.6(8) . .
C30 Cr2 C38 C37 71.0(3) . .
C32 Cr2 C38 C37 161.4(3) . .
C33 Cr2 C38 C37 -129.6(3) . .
C35 Cr2 C38 C37 -64.7(2) . .
C36 Cr2 C38 C37 -28.0(2) . .
C34 Cr2 C38 C37 -101.1(3) . .
C31 Cr2 C38 C33 79.0(8) . .
C30 Cr2 C38 C33 -159.4(3) . .
C32 Cr2 C38 C33 -69.0(3) . .
C37 Cr2 C38 C33 129.6(3) . .
C35 Cr2 C38 C33 64.9(2) . .
C36 Cr2 C38 C33 101.5(2) . .
C34 Cr2 C38 C33 28.4(2) . .
C31 Cr2 C38 Si2 -165.5(7) . .
C30 Cr2 C38 Si2 -43.9(3) . .
C32 Cr2 C38 Si2 46.6(3) . .
C37 Cr2 C38 Si2 -114.8(3) . .
C33 Cr2 C38 Si2 115.6(3) . .
C35 Cr2 C38 Si2 -179.5(3) . .
C36 Cr2 C38 Si2 -142.9(3) . .
C34 Cr2 C38 Si2 144.0(3) . .
C40 Si2 C41 C42 -178.7(6) . .
C39 Si2 C41 C42 -56.2(7) . .
C38 Si2 C41 C42 62.3(6) . .
C40 Si2 C41 Ni4 -50.2(3) . .
C39 Si2 C41 Ni4 72.2(3) . .
C38 Si2 C41 Ni4 -169.3(2) . .
C40 Si2 C41 Ni3 53.4(3) . .
C39 Si2 C41 Ni3 175.9(2) . .
C38 Si2 C41 Ni3 -65.7(3) . .
C55 Ni4 C41 C42 104.9(3) . .
C58 Ni4 C41 C42 -159.5(2) . .
C57 Ni4 C41 C42 -92.9(8) . .
C54 Ni4 C41 C42 152.6(2) . .
C56 Ni4 C41 C42 55.6(5) . .
Ni3 Ni4 C41 C42 -72.6(2) . .
C42 Ni4 C41 Si2 -158.0(4) . .
C55 Ni4 C41 Si2 -53.2(3) . .
C58 Ni4 C41 Si2 42.5(4) . .
C57 Ni4 C41 Si2 109.1(7) . .
C54 Ni4 C41 Si2 -5.5(3) . .
C56 Ni4 C41 Si2 -102.5(4) . .
Ni3 Ni4 C41 Si2 129.4(3) . .
C42 Ni4 C41 Ni3 72.6(2) . .
C55 Ni4 C41 Ni3 177.44(17) . .
C58 Ni4 C41 Ni3 -86.9(2) . .
C57 Ni4 C41 Ni3 -20.3(8) . .
C54 Ni4 C41 Ni3 -134.86(17) . .
C56 Ni4 C41 Ni3 128.2(4) . .
C50 Ni3 C41 C42 -121.2(2) . .
C52 Ni3 C41 C42 144.1(3) . .
C49 Ni3 C41 C42 -72.8(3) . .
C53 Ni3 C41 C42 25.2(9) . .
C51 Ni3 C41 C42 -168.4(2) . .
Ni4 Ni3 C41 C42 73.36(19) . .
C42 Ni3 C41 Si2 157.8(4) . .
C50 Ni3 C41 Si2 36.6(3) . .
C52 Ni3 C41 Si2 -58.1(4) . .
C49 Ni3 C41 Si2 85.0(3) . .
C53 Ni3 C41 Si2 -177.0(7) . .
C51 Ni3 C41 Si2 -10.7(3) . .
Ni4 Ni3 C41 Si2 -128.9(3) . .
C42 Ni3 C41 Ni4 -73.36(19) . .
C50 Ni3 C41 Ni4 165.43(13) . .
C52 Ni3 C41 Ni4 70.7(3) . .
C49 Ni3 C41 Ni4 -146.11(19) . .
C53 Ni3 C41 Ni4 -48.2(9) . .
C51 Ni3 C41 Ni4 118.21(15) . .
Si2 C41 C42 C43 2.3(11) . .
Ni4 C41 C42 C43 -137.4(6) . .
Ni3 C41 C42 C43 141.9(6) . .
Si2 C41 C42 Ni3 -139.6(6) . .
Ni4 C41 C42 Ni3 80.72(10) . .
Si2 C41 C42 Ni4 139.7(6) . .
Ni3 C41 C42 Ni4 -80.72(10) . .
C50 Ni3 C42 C41 92.3(3) . .
C52 Ni3 C42 C41 -122.8(4) . .
C49 Ni3 C42 C41 139.4(2) . .
C53 Ni3 C42 C41 -174.3(2) . .
C51 Ni3 C42 C41 34.8(6) . .
Ni4 Ni3 C42 C41 -73.6(2) . .
C41 Ni3 C42 C43 -151.4(4) . .
C50 Ni3 C42 C43 -59.1(4) . .
C52 Ni3 C42 C43 85.8(5) . .
C49 Ni3 C42 C43 -12.0(4) . .
C53 Ni3 C42 C43 34.3(4) . .
C51 Ni3 C42 C43 -116.6(5) . .
Ni4 Ni3 C42 C43 135.0(4) . .
C41 Ni3 C42 Ni4 73.6(2) . .
C50 Ni3 C42 Ni4 165.86(15) . .
C52 Ni3 C42 Ni4 -49.2(4) . .
C49 Ni3 C42 Ni4 -147.00(12) . .
C53 Ni3 C42 Ni4 -100.76(17) . .
C51 Ni3 C42 Ni4 108.4(5) . .
C55 Ni4 C42 C41 -109.4(3) . .
C58 Ni4 C42 C41 88.7(8) . .
C57 Ni4 C42 C41 159.5(3) . .
C54 Ni4 C42 C41 -58.5(4) . .
C56 Ni4 C42 C41 -155.5(2) . .
Ni3 Ni4 C42 C41 74.4(2) . .
C41 Ni4 C42 C43 149.2(4) . .
C55 Ni4 C42 C43 39.8(4) . .
C58 Ni4 C42 C43 -122.1(7) . .
C57 Ni4 C42 C43 -51.4(4) . .
C54 Ni4 C42 C43 90.7(5) . .
C56 Ni4 C42 C43 -6.3(4) . .
Ni3 Ni4 C42 C43 -136.4(4) . .
C41 Ni4 C42 Ni3 -74.4(2) . .
C55 Ni4 C42 Ni3 176.20(18) . .
C58 Ni4 C42 Ni3 14.2(8) . .
C57 Ni4 C42 Ni3 85.0(2) . .
C54 Ni4 C42 Ni3 -132.9(3) . .
C56 Ni4 C42 Ni3 130.08(18) . .
C41 C42 C43 C44 -174.8(5) . .
Ni3 C42 C43 C44 -48.4(5) . .
Ni4 C42 C43 C44 64.4(5) . .
C41 C42 C43 C48 6.7(7) . .
Ni3 C42 C43 C48 133.0(3) . .
Ni4 C42 C43 C48 -114.2(4) . .
C48 C43 C44 C45 0.5(5) . .
C42 C43 C44 C45 -178.1(3) . .
C43 C44 C45 C46 0.0(6) . .
C44 C45 C46 C47 0.0(6) . .
C45 C46 C47 C48 -0.5(6) . .
C46 C47 C48 C43 1.0(5) . .
C44 C43 C48 C47 -1.0(5) . .
C42 C43 C48 C47 177.6(3) . .
C42 Ni3 C49 C53 117.6(2) . .
C41 Ni3 C49 C53 163.6(3) . .
C50 Ni3 C49 C53 -117.7(3) . .
C52 Ni3 C49 C53 -37.7(2) . .
C51 Ni3 C49 C53 -80.2(2) . .
Ni4 Ni3 C49 C53 52.3(3) . .
C42 Ni3 C49 C50 -124.7(2) . .
C41 Ni3 C49 C50 -78.8(3) . .
C52 Ni3 C49 C50 80.0(2) . .
C53 Ni3 C49 C50 117.7(3) . .
C51 Ni3 C49 C50 37.5(2) . .
Ni4 Ni3 C49 C50 169.93(18) . .
C53 C49 C50 C51 -1.3(4) . .
Ni3 C49 C50 C51 -62.3(2) . .
C53 C49 C50 Ni3 61.0(2) . .
C42 Ni3 C50 C51 -157.1(2) . .
C41 Ni3 C50 C51 -105.9(3) . .
C52 Ni3 C50 C51 36.9(2) . .
C49 Ni3 C50 C51 117.9(3) . .
C53 Ni3 C50 C51 80.3(2) . .
Ni4 Ni3 C50 C51 -39.7(6) . .
C42 Ni3 C50 C49 84.9(3) . .
C41 Ni3 C50 C49 136.2(2) . .
C52 Ni3 C50 C49 -81.0(2) . .
C53 Ni3 C50 C49 -37.6(2) . .
C51 Ni3 C50 C49 -117.9(3) . .
Ni4 Ni3 C50 C49 -157.6(4) . .
C49 C50 C51 C52 2.0(4) . .
Ni3 C50 C51 C52 -59.8(3) . .
C49 C50 C51 Ni3 61.7(2) . .
C42 Ni3 C51 C52 -166.4(5) . .
C41 Ni3 C51 C52 -139.4(2) . .
C50 Ni3 C51 C52 119.0(3) . .
C49 Ni3 C51 C52 80.8(2) . .
C53 Ni3 C51 C52 37.9(2) . .
Ni4 Ni3 C51 C52 -71.6(3) . .
C42 Ni3 C51 C50 74.5(6) . .
C41 Ni3 C51 C50 101.5(3) . .
C52 Ni3 C51 C50 -119.0(3) . .
C49 Ni3 C51 C50 -38.3(2) . .
C53 Ni3 C51 C50 -81.1(2) . .
Ni4 Ni3 C51 C50 169.36(18) . .
C50 C51 C52 C53 -1.9(4) . .
Ni3 C51 C52 C53 -61.2(3) . .
C50 C51 C52 Ni3 59.3(3) . .
C42 Ni3 C52 C51 169.8(4) . .
C41 Ni3 C52 C51 76.1(3) . .
C50 Ni3 C52 C51 -37.1(2) . .
C49 Ni3 C52 C51 -81.0(2) . .
C53 Ni3 C52 C51 -118.2(3) . .
Ni4 Ni3 C52 C51 129.7(2) . .
C42 Ni3 C52 C53 -71.9(5) . .
C41 Ni3 C52 C53 -165.7(3) . .
C50 Ni3 C52 C53 81.1(2) . .
C49 Ni3 C52 C53 37.2(2) . .
C51 Ni3 C52 C53 118.2(3) . .
Ni4 Ni3 C52 C53 -112.1(2) . .
C50 C49 C53 C52 0.1(4) . .
Ni3 C49 C53 C52 60.2(3) . .
C50 C49 C53 Ni3 -60.1(2) . .
C51 C52 C53 C49 1.1(4) . .
Ni3 C52 C53 C49 -60.5(2) . .
C51 C52 C53 Ni3 61.6(3) . .
C42 Ni3 C53 C49 -89.8(3) . .
C41 Ni3 C53 C49 -111.0(8) . .
C50 Ni3 C53 C49 38.4(2) . .
C52 Ni3 C53 C49 118.5(3) . .
C51 Ni3 C53 C49 81.3(2) . .
Ni4 Ni3 C53 C49 -154.21(18) . .
C42 Ni3 C53 C52 151.7(2) . .
C41 Ni3 C53 C52 130.5(8) . .
C50 Ni3 C53 C52 -80.1(2) . .
C49 Ni3 C53 C52 -118.5(3) . .
C51 Ni3 C53 C52 -37.2(2) . .
Ni4 Ni3 C53 C52 87.2(2) . .
C42 Ni4 C54 C55 -75.4(4) . .
C41 Ni4 C54 C55 -115.8(3) . .
C58 Ni4 C54 C55 116.3(4) . .
C57 Ni4 C54 C55 77.8(3) . .
C56 Ni4 C54 C55 36.3(3) . .
Ni3 Ni4 C54 C55 176.2(2) . .
C42 Ni4 C54 C58 168.3(3) . .
C41 Ni4 C54 C58 127.9(3) . .
C55 Ni4 C54 C58 -116.3(4) . .
C57 Ni4 C54 C58 -38.5(3) . .
C56 Ni4 C54 C58 -80.0(3) . .
Ni3 Ni4 C54 C58 59.9(3) . .
C58 C54 C55 C56 -1.6(4) . .
Ni4 C54 C55 C56 -62.2(3) . .
C58 C54 C55 Ni4 60.6(3) . .
C42 Ni4 C55 C56 -95.4(3) . .
C41 Ni4 C55 C56 -148.2(3) . .
C58 Ni4 C55 C56 80.0(3) . .
C57 Ni4 C55 C56 36.4(3) . .
C54 Ni4 C55 C56 119.1(4) . .
C42 Ni4 C55 C54 145.5(2) . .
C41 Ni4 C55 C54 92.7(3) . .
C58 Ni4 C55 C54 -39.2(3) . .
C57 Ni4 C55 C54 -82.8(3) . .
C56 Ni4 C55 C54 -119.1(4) . .
C54 C55 C56 C57 1.5(5) . .
Ni4 C55 C56 C57 -60.0(3) . .
C54 C55 C56 Ni4 61.5(3) . .
C42 Ni4 C56 C57 -129.0(3) . .
C41 Ni4 C56 C57 -168.3(4) . .
C55 Ni4 C56 C57 119.2(4) . .
C58 Ni4 C56 C57 37.3(3) . .
C54 Ni4 C56 C57 81.5(3) . .
Ni3 Ni4 C56 C57 -61.6(4) . .
C42 Ni4 C56 C55 111.8(3) . .
C41 Ni4 C56 C55 72.4(5) . .
C58 Ni4 C56 C55 -82.0(3) . .
C57 Ni4 C56 C55 -119.2(4) . .
C54 Ni4 C56 C55 -37.7(3) . .
Ni3 Ni4 C56 C55 179.1(2) . .
C55 C56 C57 C58 -0.7(5) . .
Ni4 C56 C57 C58 -60.3(3) . .
C55 C56 C57 Ni4 59.6(3) . .
C42 Ni4 C57 C56 81.0(4) . .
C41 Ni4 C57 C56 158.4(7) . .
C55 Ni4 C57 C56 -36.8(3) . .
C58 Ni4 C57 C56 -119.8(4) . .
C54 Ni4 C57 C56 -80.7(3) . .
Ni3 Ni4 C57 C56 140.8(3) . .
C42 Ni4 C57 C58 -159.1(2) . .
C41 Ni4 C57 C58 -81.7(8) . .
C55 Ni4 C57 C58 83.0(3) . .
C54 Ni4 C57 C58 39.2(3) . .
C56 Ni4 C57 C58 119.8(4) . .
Ni3 Ni4 C57 C58 -99.4(2) . .
C56 C57 C58 C54 -0.3(4) . .
Ni4 C57 C58 C54 -61.6(3) . .
C56 C57 C58 Ni4 61.4(3) . .
C55 C54 C58 C57 1.1(4) . .
Ni4 C54 C58 C57 61.6(3) . .
C55 C54 C58 Ni4 -60.4(3) . .
C42 Ni4 C58 C57 86.7(7) . .
C41 Ni4 C58 C57 160.1(3) . .
C55 Ni4 C58 C57 -77.7(3) . .
C54 Ni4 C58 C57 -116.4(4) . .
C56 Ni4 C58 C57 -35.7(3) . .
Ni3 Ni4 C58 C57 99.0(2) . .
C42 Ni4 C58 C54 -156.9(6) . .
C41 Ni4 C58 C54 -83.5(3) . .
C55 Ni4 C58 C54 38.8(3) . .
C57 Ni4 C58 C54 116.4(4) . .
C56 Ni4 C58 C54 80.7(3) . .
Ni3 Ni4 C58 C54 -144.6(2) . .
C64 C60 C61 C62 -3.7(9) 2_767 .
C60 C61 C62 C63 3.2(9) . .
C61 C62 C63 C64 -2.8(8) . .
C62 C63 C64 C64 3.4(10) . 2_767
C62 C63 C64 C60 179.5(5) . 2_767
